data_7010332
loop_
_publ_author_name
'Nakamura, Setsuko'
'Ozeki, Tomoji'

_publ_section_title
;
 Hydrogen-bonded aggregates of protonated decavanadate anions in their
 tetraalkylammonium salts&#x200A;&#x2020;&#x200A;&#x2021;
;
_journal_issue 4
_journal_name_full 'Journal of the Chemical Society, Dalton Transactions'
_journal_page_first 472
_journal_paper_doi 10.1039/b008128k
_journal_year 2001
_chemical_formula_moiety '(C12 H28 N +)3, (H3 V10 O28 3-), 0.5(H2 O)'
_chemical_formula_sum 'C36 H88 N3 O28.5 V10'
_chemical_formula_weight 1528.49
_chemical_name_common
;
 Tris(tetra-n-propylammonium) trihydrogendecavanadate monohydrate
;
_chemical_name_systematic
;
 ?
;
_space_group_IT_number 9
_symmetry_cell_setting monoclinic
_symmetry_space_group_name_Hall 'C -2yc'
_symmetry_space_group_name_H-M 'C 1 c 1'
_atom_sites_solution_hydrogens geom
_atom_sites_solution_primary direct
_atom_sites_solution_secondary difmap
_audit_creation_method SHELXL-97
_cell_angle_alpha 90.00
_cell_angle_beta 95.448(9)
_cell_angle_gamma 90.00
_cell_formula_units_Z 8
_cell_length_a 27.994(4)
_cell_length_b 24.643(4)
_cell_length_c 17.9049(15)
_cell_measurement_reflns_used 22
_cell_measurement_temperature 298
_cell_measurement_theta_max 14.995
_cell_measurement_theta_min 14.855
_cell_volume 12296(3)
_computing_cell_refinement 'MSC/AFC Diffractometer Control Software'
_computing_data_collection 'MSC/AFC Diffractometer Control Software'
_computing_data_reduction 'teXsan PROCESS (Molecular Structure Corporation, 1993)'
_computing_molecular_graphics 'ORTEP-III (Burnett & Johnson, 1996)'
_computing_publication_material 'SHELXL-97 (Sheldrick, 1997a)'
_computing_structure_refinement 'SHELXL-97 (Sheldrick, 1997a)'
_computing_structure_solution 'SHELXS-97 (Sheldrick, 1990)'
_diffrn_ambient_temperature 298
_diffrn_measured_fraction_theta_full 0.585
_diffrn_measured_fraction_theta_max 0.585
_diffrn_measurement_device_type 'Rigaku AFC7R'
_diffrn_measurement_method \w
_diffrn_radiation_monochromator graphite
_diffrn_radiation_source 'UltraX18 Rigaku Denki rotating Mo anode'
_diffrn_radiation_type MoK\a
_diffrn_radiation_wavelength 0.71070
_diffrn_reflns_av_R_equivalents 0.0859
_diffrn_reflns_av_sigmaI/netI 0.1189
_diffrn_reflns_limit_h_max 36
_diffrn_reflns_limit_h_min -19
_diffrn_reflns_limit_k_max 32
_diffrn_reflns_limit_k_min -32
_diffrn_reflns_limit_l_max 0
_diffrn_reflns_limit_l_min -23
_diffrn_reflns_number 16466
_diffrn_reflns_theta_full 27.59
_diffrn_reflns_theta_max 27.59
_diffrn_reflns_theta_min 2.51
_diffrn_standards_decay_% 3.084
_diffrn_standards_interval_count 100
_diffrn_standards_number 3
_exptl_absorpt_coefficient_mu 1.526
_exptl_absorpt_correction_T_max 1.000
_exptl_absorpt_correction_T_min 0.928
_exptl_absorpt_correction_type psi-scan
_exptl_absorpt_process_details '(North, Phillips & Mathews, 1968)'
_exptl_crystal_colour yellow
_exptl_crystal_density_diffrn 1.651
_exptl_crystal_density_method 'not measured'
_exptl_crystal_description prism
_exptl_crystal_F_000 6264
_exptl_crystal_size_max 0.4
_exptl_crystal_size_mid 0.2
_exptl_crystal_size_min 0.2
_refine_diff_density_max 0.527
_refine_diff_density_min -0.474
_refine_diff_density_rms 0.087
_refine_ls_abs_structure_details 'Flack (1983)'
_refine_ls_abs_structure_Flack -0.09(7)
_refine_ls_extinction_method none
_refine_ls_goodness_of_fit_ref 0.956
_refine_ls_hydrogen_treatment mixed
_refine_ls_matrix_type full
_refine_ls_number_parameters 689
_refine_ls_number_reflns 8347
_refine_ls_number_restraints 8
_refine_ls_restrained_S_all 0.958
_refine_ls_R_factor_all 0.1797
_refine_ls_R_factor_gt 0.0565
_refine_ls_shift/su_max 0.007
_refine_ls_shift/su_mean 0.001
_refine_ls_structure_factor_coef Fsqd
_refine_ls_weighting_details 'calc w=1/[\s^2^(Fo^2^)+(0.1090P)^2^+0.0000P] where P=(Fo^2^+2Fc^2^)/3'
_refine_ls_weighting_scheme calc
_refine_ls_wR_factor_gt 0.1432
_refine_ls_wR_factor_ref 0.1972
_reflns_number_gt 3612
_reflns_number_total 8347
_reflns_threshold_expression >2sigma(I)
_cod_data_source_file b008128k.txt
_cod_data_source_block TPAh
_cod_original_sg_symbol_H-M 'C c'
_cod_original_formula_sum 'C36 H88 N3 O28.50 V10'
_cod_database_code 7010332

loop_
_symmetry_equiv_pos_as_xyz
'x, y, z'
'x, -y, z+1/2'
'x+1/2, y+1/2, z'
'x+1/2, -y+1/2, z+1/2'

loop_
_atom_site_label
_atom_site_type_symbol
_atom_site_fract_x
_atom_site_fract_y
_atom_site_fract_z
_atom_site_U_iso_or_equiv
_atom_site_adp_type
_atom_site_occupancy
_atom_site_symmetry_multiplicity
_atom_site_calc_flag
_atom_site_refinement_flags
_atom_site_disorder_assembly
_atom_site_disorder_group
V2AA V -0.1149(2) 0.2244(2) -0.0751(3) 0.0457(18) Uani 1 1 d . . .
V1AA V -0.0489(2) 0.1829(2) 0.0587(3) 0.0316(15) Uani 1 1 d . . .
V2B'A V 0.0124(2) 0.1420(2) 0.1994(3) 0.0362(15) Uani 1 1 d . . .
V2A'A V -0.0661(2) 0.1660(2) 0.3019(3) 0.0389(17) Uani 1 1 d . . .
V1A'A V -0.1335(2) 0.2095(2) 0.1653(3) 0.0337(16) Uani 1 1 d . . .
V2BA V -0.1955(2) 0.2487(2) 0.0242(3) 0.0445(18) Uani 1 1 d . . .
V3B'A V -0.1512(2) 0.1337(2) 0.0243(3) 0.0406(17) Uani 1 1 d . . .
V3A'A V -0.0871(2) 0.0931(2) 0.1613(3) 0.0354(16) Uani 1 1 d . . .
V3AA V -0.0993(2) 0.3052(2) 0.0702(3) 0.0331(15) Uani 1 1 d . . .
V3BA V -0.0347(2) 0.2644(2) 0.2100(3) 0.0373(16) Uani 1 1 d . . .
OG1A O -0.1076(6) 0.2375(6) -0.1617(10) 0.041(4) Uiso 1 1 d . . .
OG2'A O 0.0671(11) 0.1205(10) 0.2089(17) 0.074(8) Uiso 1 1 d . . .
OG1'A O -0.0710(6) 0.1553(6) 0.3860(10) 0.043(4) Uiso 1 1 d . . .
OG2A O -0.2492(8) 0.2723(8) 0.0146(12) 0.047(5) Uiso 1 1 d . . .
OF2'A O -0.1672(9) 0.0741(9) 0.0052(14) 0.062(6) Uiso 1 1 d . . .
OF1'A O -0.1043(8) 0.0330(8) 0.1472(13) 0.051(6) Uiso 1 1 d . . .
OF1A O -0.0754(8) 0.3643(9) 0.0872(13) 0.054(6) Uiso 1 1 d . . .
OF2A O -0.0105(10) 0.3228(9) 0.2238(15) 0.056(6) Uiso 1 1 d . . .
OE1A O -0.0462(9) 0.2004(9) -0.0315(14) 0.047(6) Uiso 1 1 d . . .
OE2'A O 0.0076(6) 0.1659(6) 0.0866(9) 0.027(4) Uiso 1 1 d . . .
OD1'A O -0.0055(8) 0.1424(8) 0.2905(12) 0.047(5) Uiso 1 1 d . . .
OE1'A O -0.1321(8) 0.1968(8) 0.2571(12) 0.037(5) Uiso 1 1 d . . .
OE2A O -0.1875(7) 0.2377(7) 0.1373(11) 0.035(5) Uiso 1 1 d . . .
OD1A O -0.1726(7) 0.2558(7) -0.0673(11) 0.037(4) Uiso 1 1 d . . .
OC3'A O -0.1329(6) 0.1600(6) -0.0718(9) 0.034(4) Uiso 1 1 d . . .
OB2'A O -0.0794(7) 0.1165(7) 0.0563(10) 0.030(4) Uiso 1 1 d . . .
OC2'A O -0.0216(8) 0.0834(7) 0.1738(12) 0.038(5) Uiso 1 1 d . . .
OC1'A O -0.0900(8) 0.1039(8) 0.2628(12) 0.043(5) Uiso 1 1 d . . .
OB1'A O -0.1450(7) 0.1341(7) 0.1318(11) 0.038(5) Uiso 1 1 d . . .
OC4'A O -0.2031(8) 0.1715(8) 0.0179(13) 0.048(6) Uiso 1 1 d . . .
OC1A O -0.0869(9) 0.2959(8) -0.0351(14) 0.048(6) Uiso 1 1 d . . .
OB1A O -0.0332(9) 0.2623(8) 0.0927(13) 0.044(6) Uiso 1 1 d . . .
OC4A O 0.0237(7) 0.2232(7) 0.2121(11) 0.033(5) Uiso 1 1 d . . .
OC3A O -0.0450(7) 0.2386(7) 0.2977(11) 0.039(5) Uiso 1 1 d . . .
OB2A O -0.0980(8) 0.2778(8) 0.1682(13) 0.048(6) Uiso 1 1 d . . .
OC2A O -0.1580(7) 0.3152(8) 0.0566(11) 0.041(5) Uiso 1 1 d . . .
OA1A O -0.1167(7) 0.2190(7) 0.0548(11) 0.035(5) Uiso 1 1 d . . .
OA1'A O -0.0617(8) 0.1816(8) 0.1735(12) 0.036(5) Uiso 1 1 d . . .
V2AB V 0.11442(19) 0.2764(2) 0.0748(3) 0.0360(15) Uani 1 1 d . . .
V1AB V 0.04850(19) 0.3178(2) -0.0584(3) 0.0327(15) Uani 1 1 d . . .
V2B'B V -0.0118(2) 0.3572(2) -0.1972(3) 0.0420(17) Uani 1 1 d . . .
V2A'B V 0.0683(2) 0.3337(2) -0.2995(3) 0.0407(17) Uani 1 1 d . . .
V1A'B V 0.1337(2) 0.2904(2) -0.1647(3) 0.0346(16) Uani 1 1 d . . .
V2BB V 0.1971(2) 0.2516(2) -0.0221(3) 0.0391(16) Uani 1 1 d . . .
V3B'B V 0.15232(19) 0.3664(2) -0.0226(3) 0.0365(15) Uani 1 1 d . . .
V3A'B V 0.0890(2) 0.4076(2) -0.1601(3) 0.0387(17) Uani 1 1 d . . .
V3AB V 0.1002(2) 0.1940(2) -0.0700(4) 0.0414(17) Uani 1 1 d . . .
V3BB V 0.0347(2) 0.2361(2) -0.2095(3) 0.0363(16) Uani 1 1 d . . .
OG1B O 0.1003(6) 0.2726(6) 0.1589(10) 0.042(4) Uiso 1 1 d . . .
OG2'B O -0.0661(8) 0.3770(7) -0.2099(12) 0.042(5) Uiso 1 1 d . . .
OG1'B O 0.0812(6) 0.3351(6) -0.3855(10) 0.045(4) Uiso 1 1 d . . .
OG2B O 0.2512(9) 0.2276(10) -0.0073(14) 0.062(7) Uiso 1 1 d . . .
OF2'B O 0.1744(7) 0.4266(7) -0.0073(12) 0.045(5) Uiso 1 1 d . . .
OF1'B O 0.1111(8) 0.4675(8) -0.1442(12) 0.047(5) Uiso 1 1 d . . .
OF1B O 0.0822(8) 0.1340(8) -0.0822(12) 0.048(5) Uiso 1 1 d . . .
OF2B O 0.0130(8) 0.1769(8) -0.2222(13) 0.044(5) Uiso 1 1 d . . .
OE1B O 0.0490(7) 0.3019(7) 0.0352(11) 0.029(4) Uiso 1 1 d . . .
OE2'B O -0.0086(7) 0.3424(7) -0.0876(12) 0.046(5) Uiso 1 1 d . . .
OD1'B O 0.0089(7) 0.3545(7) -0.2957(11) 0.039(5) Uiso 1 1 d . . .
OE1'B O 0.1313(8) 0.3004(8) -0.2585(13) 0.038(5) Uiso 1 1 d . . .
OE2B O 0.1889(8) 0.2668(8) -0.1349(12) 0.042(5) Uiso 1 1 d . . .
OD1B O 0.1760(9) 0.2516(8) 0.0704(14) 0.058(6) Uiso 1 1 d . . .
OC3'B O 0.1340(7) 0.3490(7) 0.0672(11) 0.046(5) Uiso 1 1 d . . .
OB2'B O 0.0812(7) 0.3797(7) -0.0502(11) 0.036(5) Uiso 1 1 d . . .
OC2'B O 0.0213(8) 0.4167(8) -0.1705(13) 0.044(6) Uiso 1 1 d . . .
OC1'B O 0.0956(7) 0.3989(7) -0.2552(11) 0.039(5) Uiso 1 1 d . . .
OB1'B O 0.1468(7) 0.3621(7) -0.1361(10) 0.030(4) Uiso 1 1 d . . .
OC4'B O 0.2052(7) 0.3236(7) -0.0141(11) 0.036(5) Uiso 1 1 d . . .
OC1B O 0.0915(8) 0.2045(7) 0.0366(12) 0.036(5) Uiso 1 1 d . . .
OB1B O 0.0341(7) 0.2374(7) -0.0899(11) 0.026(4) Uiso 1 1 d . . .
OC4B O -0.0233(8) 0.2788(8) -0.2079(12) 0.042(5) Uiso 1 1 d . . .
OC3B O 0.0512(7) 0.2553(7) -0.2942(11) 0.038(5) Uiso 1 1 d . . .
OB2B O 0.1020(6) 0.2205(6) -0.1725(9) 0.023(4) Uiso 1 1 d . . .
OC2B O 0.1636(8) 0.1877(8) -0.0490(11) 0.043(5) Uiso 1 1 d . . .
OA1B O 0.1164(7) 0.2845(6) -0.0485(10) 0.029(4) Uiso 1 1 d . . .
OA1'B O 0.0620(8) 0.3182(8) -0.1687(12) 0.036(5) Uiso 1 1 d . . .
N1 N 0.0291(9) 0.4807(10) 0.1116(14) 0.046(6) Uiso 1 1 d . . .
C1 C -0.0094(11) 0.5011(13) 0.1651(18) 0.059(8) Uiso 1 1 d . . .
H1A H 0.0079 0.5238 0.2029 0.071 Uiso 1 1 calc R . .
H1B H -0.0311 0.5249 0.1351 0.071 Uiso 1 1 calc R . .
C2 C 0.0597(10) 0.5258(9) 0.0950(15) 0.053(6) Uiso 1 1 d . . .
H2A H 0.0782 0.5369 0.1411 0.063 Uiso 1 1 calc R . .
H2B H 0.0396 0.5562 0.0776 0.063 Uiso 1 1 calc R . .
C3 C -0.0111(12) 0.4581(12) 0.0408(18) 0.054(9) Uiso 1 1 d . . .
H3A H 0.0070 0.4408 0.0038 0.065 Uiso 1 1 calc R . .
H3B H -0.0303 0.4301 0.0613 0.065 Uiso 1 1 calc R . .
C4 C 0.0617(8) 0.4362(8) 0.1377(13) 0.036(4) Uiso 1 1 d . . .
H4A H 0.0832 0.4296 0.0993 0.043 Uiso 1 1 calc R . .
H4B H 0.0426 0.4037 0.1416 0.043 Uiso 1 1 calc R . .
C5 C -0.0405(11) 0.4634(11) 0.2069(18) 0.062(7) Uiso 1 1 d . . .
H5A H -0.0647 0.4479 0.1707 0.074 Uiso 1 1 calc R . .
H5B H -0.0205 0.4338 0.2273 0.074 Uiso 1 1 calc R . .
C6 C 0.0938(14) 0.5134(13) 0.037(2) 0.095(9) Uiso 1 1 d . . .
H6A H 0.1185 0.4892 0.0593 0.114 Uiso 1 1 calc R . .
H6B H 0.0763 0.4941 -0.0041 0.114 Uiso 1 1 calc R . .
C7 C -0.0459(19) 0.4991(18) -0.001(3) 0.118(15) Uiso 1 1 d . . .
H7A H -0.0624 0.5206 0.0339 0.142 Uiso 1 1 calc R . .
H7B H -0.0290 0.5232 -0.0324 0.142 Uiso 1 1 calc R . .
C8 C 0.092(2) 0.444(2) 0.213(4) 0.15(2) Uiso 1 1 d . . .
H8A H 0.1203 0.4662 0.2054 0.182 Uiso 1 1 calc R . .
H8B H 0.0738 0.4629 0.2481 0.182 Uiso 1 1 calc R . .
C9 C -0.0810(14) 0.4624(13) -0.049(2) 0.081(9) Uiso 1 1 d . . .
H9A H -0.1055 0.4843 -0.0751 0.122 Uiso 1 1 calc R . .
H9B H -0.0955 0.4373 -0.0166 0.122 Uiso 1 1 calc R . .
H9C H -0.0640 0.4428 -0.0841 0.122 Uiso 1 1 calc R . .
C10 C 0.1075(17) 0.3936(16) 0.243(3) 0.126(14) Uiso 1 1 d . . .
H10A H 0.1299 0.3991 0.2865 0.189 Uiso 1 1 calc R . .
H10B H 0.1228 0.3734 0.2061 0.189 Uiso 1 1 calc R . .
H10C H 0.0802 0.3737 0.2570 0.189 Uiso 1 1 calc R . .
C11 C 0.1160(13) 0.5587(12) 0.0079(19) 0.081(8) Uiso 1 1 d . . .
H11A H 0.1355 0.5471 -0.0305 0.121 Uiso 1 1 calc R . .
H11B H 0.1358 0.5764 0.0473 0.121 Uiso 1 1 calc R . .
H11C H 0.0919 0.5835 -0.0132 0.121 Uiso 1 1 calc R . .
C12 C -0.0632(18) 0.4851(17) 0.263(3) 0.109(15) Uiso 1 1 d . . .
H12A H -0.0803 0.4571 0.2871 0.163 Uiso 1 1 calc R . .
H12B H -0.0854 0.5124 0.2437 0.163 Uiso 1 1 calc R . .
H12C H -0.0400 0.5012 0.2997 0.163 Uiso 1 1 calc R . .
N2 N -0.0200(10) 0.0206(11) -0.1055(16) 0.054(7) Uiso 1 1 d . . .
C13 C 0.0040(12) 0.0441(12) -0.0490(18) 0.053(8) Uiso 1 1 d . . .
H13A H -0.0175 0.0537 -0.0117 0.063 Uiso 1 1 calc R . .
H13B H 0.0185 0.0772 -0.0656 0.063 Uiso 1 1 calc R . .
C14 C 0.0002(11) -0.0033(12) -0.1746(17) 0.052(7) Uiso 1 1 d . . .
H14A H 0.0208 -0.0341 -0.1608 0.063 Uiso 1 1 calc R . .
H14B H -0.0255 -0.0152 -0.2110 0.063 Uiso 1 1 calc R . .
C15 C -0.0492(17) 0.0689(16) -0.143(3) 0.112(14) Uiso 1 1 d . . .
H15A H -0.0288 0.0897 -0.1734 0.135 Uiso 1 1 calc R . .
H15B H -0.0595 0.0927 -0.1046 0.135 Uiso 1 1 calc R . .
C16 C -0.0466(9) -0.0288(8) -0.0713(13) 0.041(5) Uiso 1 1 d . . .
H16A H -0.0687 -0.0443 -0.1107 0.049 Uiso 1 1 calc R . .
H16B H -0.0229 -0.0564 -0.0562 0.049 Uiso 1 1 calc R . .
C17 C -0.0974(18) 0.0469(17) -0.197(3) 0.119(14) Uiso 1 1 d . . .
H17A H -0.0876 0.0213 -0.2341 0.143 Uiso 1 1 calc R . .
H17B H -0.1193 0.0286 -0.1668 0.143 Uiso 1 1 calc R . .
C18 C 0.0290(11) 0.0422(10) -0.2071(17) 0.059(7) Uiso 1 1 d . . .
H18A H 0.0074 0.0698 -0.2294 0.070 Uiso 1 1 calc R . .
H18B H 0.0501 0.0589 -0.1676 0.070 Uiso 1 1 calc R . .
C19 C 0.0424(12) 0.0070(12) -0.0149(18) 0.064(8) Uiso 1 1 d . . .
H19A H 0.0273 -0.0263 0.0000 0.077 Uiso 1 1 calc R . .
H19B H 0.0633 -0.0024 -0.0531 0.077 Uiso 1 1 calc R . .
C20 C -0.0742(8) -0.0164(8) -0.0054(12) 0.043(4) Uiso 1 1 d . . .
H20A H -0.0520 -0.0028 0.0353 0.052 Uiso 1 1 calc R . .
H20B H -0.0971 0.0122 -0.0194 0.052 Uiso 1 1 calc R . .
C21 C 0.0721(16) 0.0287(15) 0.051(3) 0.102(13) Uiso 1 1 d . . .
H21A H 0.0929 0.0007 0.0723 0.154 Uiso 1 1 calc R . .
H21B H 0.0517 0.0412 0.0874 0.154 Uiso 1 1 calc R . .
H21C H 0.0910 0.0585 0.0354 0.154 Uiso 1 1 calc R . .
C22 C 0.0573(14) 0.0191(14) -0.264(2) 0.084(11) Uiso 1 1 d . . .
H22A H 0.0767 0.0471 -0.2835 0.126 Uiso 1 1 calc R . .
H22B H 0.0360 0.0044 -0.3045 0.126 Uiso 1 1 calc R . .
H22C H 0.0776 -0.0091 -0.2423 0.126 Uiso 1 1 calc R . .
C23 C -0.1236(14) 0.0981(13) -0.239(2) 0.101(10) Uiso 1 1 d . . .
H23A H -0.1478 0.0855 -0.2765 0.152 Uiso 1 1 calc R . .
H23B H -0.1004 0.1194 -0.2622 0.152 Uiso 1 1 calc R . .
H23C H -0.1382 0.1199 -0.2029 0.152 Uiso 1 1 calc R . .
C24 C -0.1003(14) -0.0635(14) 0.022(2) 0.096(10) Uiso 1 1 d . . .
H24A H -0.1167 -0.0527 0.0645 0.144 Uiso 1 1 calc R . .
H24B H -0.0779 -0.0919 0.0370 0.144 Uiso 1 1 calc R . .
H24C H -0.1232 -0.0764 -0.0170 0.144 Uiso 1 1 calc R . .
N3 N -0.2496(8) 0.0632(5) 0.2630(8) 0.045(4) Uiso 1 1 d D . .
C25 C -0.2140(11) 0.1009(9) 0.2759(16) 0.065(7) Uiso 1 1 d . . .
H25A H -0.2073 0.1186 0.2297 0.078 Uiso 1 1 calc R . .
H25B H -0.1848 0.0844 0.2990 0.078 Uiso 1 1 calc R . .
C26 C -0.2352(12) 0.1418(11) 0.3303(18) 0.079(7) Uiso 1 1 d . . .
H26A H -0.2632 0.1257 0.3495 0.095 Uiso 1 1 calc R . .
H26B H -0.2455 0.1742 0.3025 0.095 Uiso 1 1 calc R . .
C27 C -0.1926(10) 0.1610(10) 0.4087(15) 0.060(6) Uiso 1 1 d . . .
H27A H -0.2082 0.1841 0.4422 0.090 Uiso 1 1 calc R . .
H27B H -0.1662 0.1801 0.3904 0.090 Uiso 1 1 calc R . .
H27C H -0.1809 0.1290 0.4350 0.090 Uiso 1 1 calc R . .
C28 C -0.2733(9) 0.0257(9) 0.3129(14) 0.044(5) Uiso 1 1 d . . .
H28A H -0.2940 0.0472 0.3419 0.052 Uiso 1 1 calc R . .
H28B H -0.2939 0.0016 0.2815 0.052 Uiso 1 1 calc R . .
C29 C -0.2429(12) -0.0074(13) 0.365(2) 0.078(9) Uiso 1 1 d . . .
H29A H -0.2207 -0.0285 0.3383 0.093 Uiso 1 1 calc R . .
H29B H -0.2245 0.0153 0.4015 0.093 Uiso 1 1 calc R . .
C30 C -0.2735(18) -0.0419(17) 0.401(3) 0.100(15) Uiso 1 1 d . . .
H30A H -0.2546 -0.0657 0.4344 0.150 Uiso 1 1 calc R . .
H30B H -0.2925 -0.0629 0.3641 0.150 Uiso 1 1 calc R . .
H30C H -0.2942 -0.0205 0.4291 0.150 Uiso 1 1 calc R . .
C31 C -0.2857(7) 0.0932(7) 0.1975(10) 0.038(4) Uiso 1 1 d D . .
H31A H -0.3065 0.0650 0.1752 0.046 Uiso 1 1 calc R . .
H31B H -0.3059 0.1171 0.2238 0.046 Uiso 1 1 calc R . .
C32 C -0.2688(9) 0.1283(8) 0.1281(14) 0.059(5) Uiso 1 1 d . . .
H32A H -0.2355 0.1391 0.1384 0.071 Uiso 1 1 calc R . .
H32B H -0.2719 0.1069 0.0825 0.071 Uiso 1 1 calc R . .
C33 C -0.2966(13) 0.1713(12) 0.121(2) 0.090(9) Uiso 1 1 d . . .
H33A H -0.2860 0.1946 0.0824 0.135 Uiso 1 1 calc R . .
H33B H -0.2951 0.1906 0.1673 0.135 Uiso 1 1 calc R . .
H33C H -0.3291 0.1601 0.1065 0.135 Uiso 1 1 calc R . .
C34 C -0.2209(14) 0.0307(13) 0.2079(19) 0.084(10) Uiso 1 1 d . . .
H34A H -0.1945 0.0124 0.2367 0.101 Uiso 1 1 calc R . .
H34B H -0.2071 0.0562 0.1747 0.101 Uiso 1 1 calc R . .
C35 C -0.2502(14) -0.0126(14) 0.159(2) 0.084(10) Uiso 1 1 d . . .
H35A H -0.2795 0.0045 0.1369 0.101 Uiso 1 1 calc R . .
H35B H -0.2595 -0.0412 0.1918 0.101 Uiso 1 1 calc R . .
C36 C -0.2232(15) -0.0405(14) 0.091(2) 0.078(11) Uiso 1 1 d . . .
H36A H -0.2453 -0.0640 0.0622 0.116 Uiso 1 1 calc R . .
H36B H -0.1962 -0.0613 0.1122 0.116 Uiso 1 1 calc R . .
H36C H -0.2124 -0.0127 0.0592 0.116 Uiso 1 1 calc R . .
N4 N -0.2255(12) 0.3615(11) 0.2562(19) 0.103(8) Uiso 1 1 d D . .
C37 C -0.1948(16) 0.3158(17) 0.313(3) 0.118(11) Uiso 1 1 d . . .
H37A H -0.2118 0.3079 0.3561 0.141 Uiso 1 1 calc R . .
H37B H -0.1904 0.2822 0.2859 0.141 Uiso 1 1 calc R . .
C38 C -0.1485(19) 0.3409(19) 0.336(3) 0.142(15) Uiso 1 1 d . . .
H38A H -0.1532 0.3783 0.3505 0.170 Uiso 1 1 calc R . .
H38B H -0.1287 0.3409 0.2941 0.170 Uiso 1 1 calc R . .
C39 C -0.119(2) 0.3023(19) 0.415(3) 0.164(17) Uiso 1 1 d . . .
H39A H -0.0882 0.3184 0.4304 0.246 Uiso 1 1 calc R . .
H39B H -0.1143 0.2655 0.3999 0.246 Uiso 1 1 calc R . .
H39C H -0.1385 0.3030 0.4562 0.246 Uiso 1 1 calc R . .
C40 C -0.2535(19) 0.4048(17) 0.283(3) 0.140(16) Uiso 1 1 d . . .
H40A H -0.2797 0.4130 0.2456 0.168 Uiso 1 1 calc R . .
H40B H -0.2336 0.4369 0.2899 0.168 Uiso 1 1 calc R . .
C41 C -0.2747(19) 0.3925(17) 0.358(3) 0.136(13) Uiso 1 1 d D . .
H41A H -0.2948 0.3606 0.3500 0.163 Uiso 1 1 calc R . .
H41B H -0.2481 0.3823 0.3941 0.163 Uiso 1 1 calc R . .
C42 C -0.304(3) 0.435(2) 0.397(5) 0.27(4) Uiso 1 1 d D . .
H42A H -0.3178 0.4190 0.4386 0.405 Uiso 1 1 calc R . .
H42B H -0.3296 0.4485 0.3615 0.405 Uiso 1 1 calc R . .
H42C H -0.2838 0.4648 0.4140 0.405 Uiso 1 1 calc R . .
C43 C -0.2669(19) 0.3186(19) 0.216(3) 0.149(15) Uiso 1 1 d . . .
H43A H -0.2587 0.3064 0.1671 0.179 Uiso 1 1 calc R . .
H43B H -0.2712 0.2873 0.2474 0.179 Uiso 1 1 calc R . .
C44 C -0.301(3) 0.346(3) 0.210(5) 0.24(3) Uiso 1 1 d D . .
H44A H -0.2916 0.3829 0.1991 0.286 Uiso 1 1 calc R . .
H44B H -0.3150 0.3465 0.2578 0.286 Uiso 1 1 calc R . .
C45 C -0.338(3) 0.325(4) 0.148(5) 0.28(5) Uiso 1 1 d D . .
H45A H -0.3641 0.3505 0.1408 0.425 Uiso 1 1 calc R . .
H45B H -0.3498 0.2905 0.1619 0.425 Uiso 1 1 calc R . .
H45C H -0.3231 0.3217 0.1020 0.425 Uiso 1 1 calc R . .
C46 C -0.195(2) 0.3846(19) 0.197(3) 0.161(17) Uiso 1 1 d . . .
H46A H -0.1869 0.3557 0.1638 0.193 Uiso 1 1 calc R . .
H46B H -0.1649 0.3984 0.2223 0.193 Uiso 1 1 calc R . .
C47 C -0.224(3) 0.436(3) 0.147(4) 0.30(4) Uiso 1 1 d D . .
H47A H -0.2564 0.4254 0.1306 0.361 Uiso 1 1 calc R . .
H47B H -0.2237 0.4686 0.1760 0.361 Uiso 1 1 calc R . .
C48 C -0.195(3) 0.444(2) 0.079(4) 0.19(2) Uiso 1 1 d D . .
H48A H -0.2070 0.4748 0.0516 0.287 Uiso 1 1 calc R . .
H48B H -0.1986 0.4120 0.0478 0.287 Uiso 1 1 calc R . .
H48C H -0.1619 0.4488 0.0963 0.287 Uiso 1 1 calc R . .
N5 N 0.0870(10) 0.2334(10) -0.5642(15) 0.089(6) Uiso 1 1 d . . .
C49 C 0.0705(16) 0.2109(14) -0.488(2) 0.121(11) Uiso 1 1 d . . .
H49A H 0.0980 0.1945 -0.4591 0.145 Uiso 1 1 calc R . .
H49B H 0.0601 0.2412 -0.4586 0.145 Uiso 1 1 calc R . .
C50 C 0.0945(14) 0.1807(13) -0.617(2) 0.107(10) Uiso 1 1 d . . .
H50A H 0.0650 0.1599 -0.6205 0.129 Uiso 1 1 calc R . .
H50B H 0.0992 0.1936 -0.6665 0.129 Uiso 1 1 calc R . .
C51 C 0.1357(16) 0.2675(15) -0.540(2) 0.125(12) Uiso 1 1 d . . .
H51A H 0.1297 0.2974 -0.5070 0.149 Uiso 1 1 calc R . .
H51B H 0.1606 0.2444 -0.5158 0.149 Uiso 1 1 calc R . .
C52 C 0.0540(17) 0.2715(15) -0.604(3) 0.125(12) Uiso 1 1 d . . .
H52A H 0.0278 0.2510 -0.6292 0.150 Uiso 1 1 calc R . .
H52B H 0.0707 0.2895 -0.6418 0.150 Uiso 1 1 calc R . .
C53 C 0.133(2) 0.144(2) -0.593(4) 0.19(2) Uiso 1 1 d . . .
H53A H 0.1599 0.1672 -0.5747 0.229 Uiso 1 1 calc R . .
H53B H 0.1234 0.1251 -0.5501 0.229 Uiso 1 1 calc R . .
C54 C 0.1497(19) 0.2886(18) -0.617(3) 0.151(15) Uiso 1 1 d . . .
H54A H 0.1630 0.2596 -0.6457 0.181 Uiso 1 1 calc R . .
H54B H 0.1222 0.3039 -0.6470 0.181 Uiso 1 1 calc R . .
C55 C 0.034(2) 0.313(2) -0.558(3) 0.21(2) Uiso 1 1 d D . .
H55A H 0.0596 0.3325 -0.5294 0.250 Uiso 1 1 calc R . .
H55B H 0.0146 0.2958 -0.5221 0.250 Uiso 1 1 calc R . .
C58 C 0.1523(11) 0.1061(10) -0.6359(17) 0.081(7) Uiso 1 1 d . . .
H58A H 0.1768 0.0865 -0.6059 0.121 Uiso 1 1 calc R . .
H58B H 0.1661 0.1232 -0.6770 0.121 Uiso 1 1 calc R . .
H58C H 0.1276 0.0814 -0.6551 0.121 Uiso 1 1 calc R . .
C57 C 0.002(2) 0.355(2) -0.603(3) 0.19(2) Uiso 1 1 d D . .
H57A H -0.0081 0.3829 -0.5705 0.284 Uiso 1 1 calc R . .
H57B H -0.0263 0.3372 -0.6271 0.284 Uiso 1 1 calc R . .
H57C H 0.0194 0.3712 -0.6410 0.284 Uiso 1 1 calc R . .
C56 C 0.0310(18) 0.1702(15) -0.497(3) 0.132(13) Uiso 1 1 d . . .
H56A H 0.0023 0.1855 -0.5230 0.158 Uiso 1 1 calc R . .
H56B H 0.0406 0.1384 -0.5233 0.158 Uiso 1 1 calc R . .
C59 C 0.184(2) 0.3285(17) -0.598(3) 0.164(16) Uiso 1 1 d . . .
H59A H 0.2000 0.3386 -0.6410 0.247 Uiso 1 1 calc R . .
H59B H 0.2077 0.3145 -0.5597 0.247 Uiso 1 1 calc R . .
H59C H 0.1691 0.3598 -0.5785 0.247 Uiso 1 1 calc R . .
C60 C 0.0234(17) 0.1569(15) -0.419(3) 0.128(13) Uiso 1 1 d . . .
H60A H -0.0050 0.1351 -0.4183 0.192 Uiso 1 1 calc R . .
H60B H 0.0196 0.1898 -0.3914 0.192 Uiso 1 1 calc R . .
H60C H 0.0505 0.1371 -0.3963 0.192 Uiso 1 1 calc R . .
N6 N -0.1829(9) 0.3020(9) -0.3046(14) 0.082(6) Uiso 1 1 d . . .
C61 C -0.1820(5) 0.3257(5) -0.2236(7) 0.093(8) Uiso 1 1 d . . .
H61A H -0.1747 0.2955 -0.1897 0.112 Uiso 1 1 calc R . .
H61B H -0.1546 0.3499 -0.2174 0.112 Uiso 1 1 calc R . .
C62 C -0.2277(5) 0.2654(5) -0.3150(7) 0.080(7) Uiso 1 1 d R . .
H62A H -0.2354 0.2573 -0.3678 0.096 Uiso 1 1 calc R . .
H62B H -0.2549 0.2838 -0.2968 0.096 Uiso 1 1 calc R . .
C63 C -0.1987(5) 0.3512(5) -0.3658(7) 0.137(13) Uiso 1 1 d R . .
H63A H -0.1995 0.3370 -0.4165 0.164 Uiso 1 1 calc R . .
H63B H -0.2307 0.3639 -0.3582 0.164 Uiso 1 1 calc R . .
C64 C -0.1409(5) 0.2836(5) -0.3218(7) 0.077(7) Uiso 1 1 d R . .
H64A H -0.1330 0.2535 -0.2877 0.092 Uiso 1 1 calc R . .
H64B H -0.1179 0.3120 -0.3071 0.092 Uiso 1 1 calc R . .
C65 C -0.2172(5) 0.2112(5) -0.2700(7) 0.151(15) Uiso 1 1 d R . .
H65A H -0.1841 0.2007 -0.2741 0.182 Uiso 1 1 calc R . .
H65B H -0.2206 0.2180 -0.2174 0.182 Uiso 1 1 calc R . .
C66 C -0.2177(5) 0.3519(5) -0.1975(7) 0.131(12) Uiso 1 1 d R . .
H66A H -0.2426 0.3264 -0.1867 0.157 Uiso 1 1 calc R . .
H66B H -0.2314 0.3774 -0.2348 0.157 Uiso 1 1 calc R . .
C67 C -0.1686(5) 0.3916(5) -0.3579(7) 0.63(12) Uiso 1 1 d R . .
H67A H -0.1361 0.3777 -0.3490 0.751 Uiso 1 1 calc R . .
H67B H -0.1752 0.4132 -0.3148 0.751 Uiso 1 1 calc R . .
C68 C -0.1281(5) 0.2637(5) -0.4001(7) 0.179(19) Uiso 1 1 d R . .
H68A H -0.1551 0.2425 -0.4217 0.215 Uiso 1 1 calc R . .
H68B H -0.1264 0.2957 -0.4313 0.215 Uiso 1 1 calc R . .
C69 C -0.1729(5) 0.4292(5) -0.4318(7) 0.27(3) Uiso 1 1 d R . .
H69A H -0.1504 0.4587 -0.4250 0.411 Uiso 1 1 calc R . .
H69B H -0.2048 0.4434 -0.4402 0.411 Uiso 1 1 calc R . .
H69C H -0.1658 0.4080 -0.4744 0.411 Uiso 1 1 calc R . .
C70 C -0.2481(5) 0.1664(5) -0.2950(7) 0.144(13) Uiso 1 1 d R . .
H70A H -0.2396 0.1350 -0.2650 0.216 Uiso 1 1 calc R . .
H70B H -0.2444 0.1586 -0.3466 0.216 Uiso 1 1 calc R . .
H70C H -0.2809 0.1759 -0.2898 0.216 Uiso 1 1 calc R . .
C71 C -0.1975(5) 0.3856(5) -0.1179(7) 0.162(16) Uiso 1 1 d R . .
H71A H -0.2236 0.4047 -0.0989 0.242 Uiso 1 1 calc R . .
H71B H -0.1731 0.4110 -0.1290 0.242 Uiso 1 1 calc R . .
H71C H -0.1842 0.3601 -0.0810 0.242 Uiso 1 1 calc R . .
C72 C -0.0895(5) 0.2354(5) -0.4075(7) 0.136(13) Uiso 1 1 d R . .
H72A H -0.0878 0.2270 -0.4595 0.203 Uiso 1 1 calc R . .
H72B H -0.0906 0.2023 -0.3794 0.203 Uiso 1 1 calc R . .
H72C H -0.0617 0.2559 -0.3890 0.203 Uiso 1 1 calc R . .
OW1 O 0.1717(18) 0.1376(17) 0.152(3) 0.250(18) Uiso 1 1 d . . .

loop_
_atom_site_aniso_label
_atom_site_aniso_U_11
_atom_site_aniso_U_22
_atom_site_aniso_U_33
_atom_site_aniso_U_23
_atom_site_aniso_U_13
_atom_site_aniso_U_12
V2AA 0.046(4) 0.058(4) 0.033(3) 0.001(3) 0.006(3) -0.012(3)
V1AA 0.027(3) 0.035(3) 0.031(3) -0.003(3) -0.005(3) -0.005(3)
V2B'A 0.031(4) 0.039(3) 0.037(3) 0.004(3) -0.004(3) -0.001(3)
V2A'A 0.052(4) 0.043(4) 0.020(2) -0.001(3) -0.002(3) -0.014(3)
V1A'A 0.037(4) 0.034(3) 0.030(3) -0.007(3) 0.005(3) -0.011(3)
V2BA 0.041(4) 0.045(4) 0.048(4) 0.007(3) 0.001(4) 0.008(3)
V3B'A 0.040(4) 0.041(3) 0.041(3) -0.003(3) 0.006(3) 0.005(3)
V3A'A 0.041(4) 0.025(3) 0.038(3) 0.005(3) -0.005(3) 0.000(3)
V3AA 0.037(4) 0.035(3) 0.025(3) 0.002(3) -0.005(3) 0.003(3)
V3BA 0.035(4) 0.044(4) 0.031(3) -0.004(3) -0.003(3) -0.015(3)
V2AB 0.027(3) 0.050(4) 0.029(3) -0.002(3) -0.011(3) -0.004(3)
V1AB 0.031(4) 0.038(3) 0.029(3) -0.002(3) 0.005(3) 0.000(3)
V2B'B 0.035(4) 0.045(4) 0.045(3) 0.005(3) -0.001(4) 0.000(3)
V2A'B 0.035(4) 0.048(4) 0.039(3) 0.011(3) 0.001(4) 0.005(3)
V1A'B 0.030(4) 0.040(3) 0.033(3) 0.006(3) 0.004(3) 0.006(3)
V2BB 0.026(4) 0.052(4) 0.037(3) 0.004(3) -0.006(3) -0.001(3)
V3B'B 0.030(3) 0.042(4) 0.035(3) -0.006(3) -0.013(3) -0.017(3)
V3A'B 0.035(4) 0.042(3) 0.039(3) 0.001(3) 0.004(3) -0.009(3)
V3AB 0.038(4) 0.035(3) 0.051(3) 0.003(3) 0.004(4) -0.007(3)
V3BB 0.045(4) 0.033(3) 0.030(3) 0.001(3) 0.000(3) 0.002(3)

loop_
_atom_type_symbol
_atom_type_description
_atom_type_scat_dispersion_real
_atom_type_scat_dispersion_imag
_atom_type_scat_source
V V 0.3005 0.5294 'International Tables Vol C Tables 4.2.6.8 and 6.1.1.4'
O O 0.0106 0.0060 'International Tables Vol C Tables 4.2.6.8 and 6.1.1.4'
N N 0.0061 0.0033 'International Tables Vol C Tables 4.2.6.8 and 6.1.1.4'
C C 0.0033 0.0016 'International Tables Vol C Tables 4.2.6.8 and 6.1.1.4'
H H 0.0000 0.0000 'International Tables Vol C Tables 4.2.6.8 and 6.1.1.4'

loop_
_geom_angle_atom_site_label_1
_geom_angle_atom_site_label_2
_geom_angle_atom_site_label_3
_geom_angle
_geom_angle_site_symmetry_1
_geom_angle_site_symmetry_3
_geom_angle_publ_flag
OG1A V2AA OC3'A 106.9(8) . . ?
OG1A V2AA OD1A 100.6(10) . . ?
OC3'A V2AA OD1A 97.6(8) . . ?
OG1A V2AA OC1A 94.8(8) . . ?
OC3'A V2AA OC1A 157.1(10) . . ?
OD1A V2AA OC1A 85.3(9) . . ?
OG1A V2AA OE1A 102.6(9) . . ?
OC3'A V2AA OE1A 89.3(9) . . ?
OD1A V2AA OE1A 152.7(9) . . ?
OC1A V2AA OE1A 78.6(10) . . ?
OG1A V2AA OA1A 169.6(8) . . ?
OC3'A V2AA OA1A 82.9(7) . . ?
OD1A V2AA OA1A 81.0(8) . . ?
OC1A V2AA OA1A 75.0(8) . . ?
OE1A V2AA OA1A 73.6(8) . . ?
OG1A V2AA V1AA 134.1(7) . . ?
OC3'A V2AA V1AA 79.4(7) . . ?
OD1A V2AA V1AA 124.0(7) . . ?
OC1A V2AA V1AA 80.2(8) . . ?
OE1A V2AA V1AA 31.5(5) . . ?
OA1A V2AA V1AA 43.0(5) . . ?
OG1A V2AA V2BA 133.3(8) . . ?
OC3'A V2AA V2BA 85.7(5) . . ?
OD1A V2AA V2BA 32.7(6) . . ?
OC1A V2AA V2BA 84.7(5) . . ?
OE1A V2AA V2BA 122.7(6) . . ?
OA1A V2AA V2BA 49.2(5) . . ?
V1AA V2AA V2BA 92.0(2) . . ?
OG1A V2AA V3B'A 141.0(6) . . ?
OC3'A V2AA V3B'A 34.3(5) . . ?
OD1A V2AA V3B'A 85.5(5) . . ?
OC1A V2AA V3B'A 124.2(7) . . ?
OE1A V2AA V3B'A 85.5(6) . . ?
OA1A V2AA V3B'A 49.2(5) . . ?
V1AA V2AA V3B'A 60.94(19) . . ?
V2BA V2AA V3B'A 60.43(16) . . ?
OE2'A V1AA OE1A 102.9(10) . . ?
OE2'A V1AA OB2'A 102.0(8) . . ?
OE1A V1AA OB2'A 105.5(10) . . ?
OE2'A V1AA OB1A 88.9(9) . . ?
OE1A V1AA OB1A 90.7(10) . . ?
OB2'A V1AA OB1A 157.6(7) . . ?
OE2'A V1AA OA1A 161.7(8) . . ?
OE1A V1AA OA1A 89.0(11) . . ?
OB2'A V1AA OA1A 87.8(8) . . ?
OB1A V1AA OA1A 77.0(9) . . ?
OE2'A V1AA OA1'A 87.1(8) . . ?
OE1A V1AA OA1'A 164.4(9) . . ?
OB2'A V1AA OA1'A 83.6(8) . . ?
OB1A V1AA OA1'A 77.4(8) . . ?
OA1A V1AA OA1'A 78.6(8) . . ?
OE2'A V1AA V2AA 143.5(5) . . ?
OE1A V1AA V2AA 40.6(9) . . ?
OB2'A V1AA V2AA 92.0(7) . . ?
OB1A V1AA V2AA 90.6(8) . . ?
OA1A V1AA V2AA 49.7(5) . . ?
OA1'A V1AA V2AA 128.3(6) . . ?
OE2'A V1AA V2B'A 39.9(5) . . ?
OE1A V1AA V2B'A 142.9(9) . . ?
OB2'A V1AA V2B'A 87.1(7) . . ?
OB1A V1AA V2B'A 89.0(8) . . ?
OA1A V1AA V2B'A 126.9(5) . . ?
OA1'A V1AA V2B'A 48.3(6) . . ?
V2AA V1AA V2B'A 176.5(2) . . ?
OE2'A V1AA V3B'A 142.1(6) . . ?
OE1A V1AA V3B'A 91.9(9) . . ?
OB2'A V1AA V3B'A 40.2(6) . . ?
OB1A V1AA V3B'A 126.0(7) . . ?
OA1A V1AA V3B'A 49.1(5) . . ?
OA1'A V1AA V3B'A 87.1(6) . . ?
V2AA V1AA V3B'A 59.98(18) . . ?
V2B'A V1AA V3B'A 117.7(2) . . ?
OG2'A V2B'A OD1'A 104.8(14) . . ?
OG2'A V2B'A OC2'A 104.0(12) . . ?
OD1'A V2B'A OC2'A 92.9(9) . . ?
OG2'A V2B'A OC4A 100.1(12) . . ?
OD1'A V2B'A OC4A 86.9(8) . . ?
OC2'A V2B'A OC4A 155.1(10) . . ?
OG2'A V2B'A OE2'A 99.7(11) . . ?
OD1'A V2B'A OE2'A 153.9(9) . . ?
OC2'A V2B'A OE2'A 89.8(8) . . ?
OC4A V2B'A OE2'A 80.0(7) . . ?
OG2'A V2B'A OA1'A 171.6(11) . . ?
OD1'A V2B'A OA1'A 81.5(9) . . ?
OC2'A V2B'A OA1'A 80.8(9) . . ?
OC4A V2B'A OA1'A 74.5(8) . . ?
OE2'A V2B'A OA1'A 73.3(6) . . ?
OG2'A V2B'A V2A'A 136.9(11) . . ?
OD1'A V2B'A V2A'A 32.1(8) . . ?
OC2'A V2B'A V2A'A 85.0(6) . . ?
OC4A V2B'A V2A'A 81.7(5) . . ?
OE2'A V2B'A V2A'A 122.8(5) . . ?
OA1'A V2B'A V2A'A 49.6(5) . . ?
OG2'A V2B'A V3A'A 136.9(10) . . ?
OD1'A V2B'A V3A'A 82.8(8) . . ?
OC2'A V2B'A V3A'A 33.0(7) . . ?
OC4A V2B'A V3A'A 122.8(6) . . ?
OE2'A V2B'A V3A'A 85.5(5) . . ?
OA1'A V2B'A V3A'A 48.4(5) . . ?
V2A'A V2B'A V3A'A 61.10(17) . . ?
OG2'A V2B'A V1AA 130.1(10) . . ?
OD1'A V2B'A V1AA 124.9(8) . . ?
OC2'A V2B'A V1AA 79.1(8) . . ?
OC4A V2B'A V1AA 80.7(7) . . ?
OE2'A V2B'A V1AA 30.7(4) . . ?
OA1'A V2B'A V1AA 43.4(5) . . ?
V2A'A V2B'A V1AA 92.9(2) . . ?
V3A'A V2B'A V1AA 61.35(18) . . ?
OG1'A V2A'A OC1'A 99.8(9) . . ?
OG1'A V2A'A OD1'A 102.9(10) . . ?
OC1'A V2A'A OD1'A 90.1(10) . . ?
OG1'A V2A'A OC3A 104.9(9) . . ?
OC1'A V2A'A OC3A 154.6(10) . . ?
OD1'A V2A'A OC3A 90.0(8) . . ?
OG1'A V2A'A OE1'A 106.2(9) . . ?
OC1'A V2A'A OE1'A 82.8(10) . . ?
OD1'A V2A'A OE1'A 150.8(9) . . ?
OC3A V2A'A OE1'A 84.8(9) . . ?
OG1'A V2A'A OA1'A 177.9(9) . . ?
OC1'A V2A'A OA1'A 79.0(8) . . ?
OD1'A V2A'A OA1'A 78.9(9) . . ?
OC3A V2A'A OA1'A 76.1(8) . . ?
OE1'A V2A'A OA1'A 71.9(8) . . ?
OG1'A V2A'A V2B'A 133.5(8) . . ?
OC1'A V2A'A V2B'A 82.2(5) . . ?
OD1'A V2A'A V2B'A 30.7(7) . . ?
OC3A V2A'A V2B'A 85.1(5) . . ?
OE1'A V2A'A V2B'A 120.1(6) . . ?
OA1'A V2A'A V2B'A 48.3(5) . . ?
OG1'A V2A'A V3A'A 131.6(6) . . ?
OC1'A V2A'A V3A'A 31.9(6) . . ?
OD1'A V2A'A V3A'A 80.3(7) . . ?
OC3A V2A'A V3A'A 123.5(6) . . ?
OE1'A V2A'A V3A'A 78.8(6) . . ?
OA1'A V2A'A V3A'A 47.4(5) . . ?
V2B'A V2A'A V3A'A 59.47(18) . . ?
OG1'A V2A'A V3BA 134.8(6) . . ?
OC1'A V2A'A V3BA 125.2(7) . . ?
OD1'A V2A'A V3BA 82.9(6) . . ?
OC3A V2A'A V3BA 29.9(6) . . ?
OE1'A V2A'A V3BA 78.3(5) . . ?
OA1'A V2A'A V3BA 46.3(5) . . ?
V2B'A V2A'A V3BA 64.94(16) . . ?
V3A'A V2A'A V3BA 93.66(19) . . ?
OE1'A V1A'A OE2A 107.7(10) . . ?
OE1'A V1A'A OB2A 99.9(10) . . ?
OE2A V1A'A OB2A 95.2(10) . . ?
OE1'A V1A'A OB1'A 96.3(9) . . ?
OE2A V1A'A OB1'A 100.4(10) . . ?
OB2A V1A'A OB1'A 152.8(7) . . ?
OE1'A V1A'A OA1A 165.2(11) . . ?
OE2A V1A'A OA1A 87.0(9) . . ?
OB2A V1A'A OA1A 76.6(8) . . ?
OB1'A V1A'A OA1A 82.2(7) . . ?
OE1'A V1A'A OA1'A 86.5(10) . . ?
OE2A V1A'A OA1'A 165.4(9) . . ?
OB2A V1A'A OA1'A 78.5(9) . . ?
OB1'A V1A'A OA1'A 80.9(8) . . ?
OA1A V1A'A OA1'A 78.7(8) . . ?
OE1'A V1A'A V2BA 145.5(8) . . ?
OE2A V1A'A V2BA 38.0(6) . . ?
OB2A V1A'A V2BA 89.8(8) . . ?
OB1'A V1A'A V2BA 89.0(7) . . ?
OA1A V1A'A V2BA 49.3(6) . . ?
OA1'A V1A'A V2BA 128.0(6) . . ?
OE1'A V1A'A V3AA 134.5(7) . . ?
OE2A V1A'A V3AA 80.7(6) . . ?
OB2A V1A'A V3AA 34.8(7) . . ?
OB1'A V1A'A V3AA 126.7(5) . . ?
OA1A V1A'A V3AA 44.6(5) . . ?
OA1'A V1A'A V3AA 86.8(5) . . ?
V2BA V1A'A V3AA 59.47(19) . . ?
OE1'A V1A'A V3BA 83.8(8) . . ?
OE2A V1A'A V3BA 130.0(7) . . ?
OB2A V1A'A V3BA 35.1(7) . . ?
OB1'A V1A'A V3BA 127.2(6) . . ?
OA1A V1A'A V3BA 85.4(6) . . ?
OA1'A V1A'A V3BA 46.3(6) . . ?
V2BA V1A'A V3BA 119.4(2) . . ?
V3AA V1A'A V3BA 59.96(18) . . ?
OG2A V2BA OD1A 105.9(10) . . ?
OG2A V2BA OC4'A 104.8(11) . . ?
OD1A V2BA OC4'A 95.2(8) . . ?
OG2A V2BA OC2A 101.2(10) . . ?
OD1A V2BA OC2A 87.9(8) . . ?
OC4'A V2BA OC2A 151.9(11) . . ?
OG2A V2BA OE2A 99.6(9) . . ?
OD1A V2BA OE2A 153.2(10) . . ?
OC4'A V2BA OE2A 85.8(9) . . ?
OC2A V2BA OE2A 79.4(8) . . ?
OG2A V2BA OA1A 172.2(10) . . ?
OD1A V2BA OA1A 80.6(8) . . ?
OC4'A V2BA OA1A 78.5(9) . . ?
OC2A V2BA OA1A 74.4(8) . . ?
OE2A V2BA OA1A 73.3(7) . . ?
OG2A V2BA V2AA 138.0(8) . . ?
OD1A V2BA V2AA 32.4(7) . . ?
OC4'A V2BA V2AA 81.7(5) . . ?
OC2A V2BA V2AA 86.3(5) . . ?
OE2A V2BA V2AA 122.4(7) . . ?
OA1A V2BA V2AA 49.1(4) . . ?
OG2A V2BA V3AA 130.7(8) . . ?
OD1A V2BA V3AA 79.8(7) . . ?
OC4'A V2BA V3AA 123.7(8) . . ?
OC2A V2BA V3AA 29.6(6) . . ?
OE2A V2BA V3AA 77.5(6) . . ?
OA1A V2BA V3AA 45.2(4) . . ?
V2AA V2BA V3AA 64.51(18) . . ?
OG2A V2BA V1A'A 130.5(8) . . ?
OD1A V2BA V1A'A 123.3(7) . . ?
OC4'A V2BA V1A'A 77.7(8) . . ?
OC2A V2BA V1A'A 77.3(7) . . ?
OE2A V2BA V1A'A 30.9(6) . . ?
OA1A V2BA V1A'A 42.7(4) . . ?
V2AA V2BA V1A'A 91.5(2) . . ?
V3AA V2BA V1A'A 60.75(19) . . ?
OG2A V2BA V3B'A 134.6(8) . . ?
OD1A V2BA V3B'A 85.1(6) . . ?
OC4'A V2BA V3B'A 29.9(7) . . ?
OC2A V2BA V3B'A 123.5(7) . . ?
OE2A V2BA V3B'A 82.6(6) . . ?
OA1A V2BA V3B'A 49.1(5) . . ?
V2AA V2BA V3B'A 60.23(17) . . ?
V3AA V2BA V3B'A 94.2(2) . . ?
V1A'A V2BA V3B'A 61.17(19) . . ?
OF2'A V3B'A OC4'A 105.8(12) . . ?
OF2'A V3B'A OB1'A 102.7(11) . . ?
OC4'A V3B'A OB1'A 93.4(10) . . ?
OF2'A V3B'A OC3'A 102.3(10) . . ?
OC4'A V3B'A OC3'A 93.0(9) . . ?
OB1'A V3B'A OC3'A 151.3(8) . . ?
OF2'A V3B'A OB2'A 96.7(11) . . ?
OC4'A V3B'A OB2'A 156.3(10) . . ?
OB1'A V3B'A OB2'A 74.4(8) . . ?
OC3'A V3B'A OB2'A 89.0(7) . . ?
OF2'A V3B'A OA1A 172.4(11) . . ?
OC4'A V3B'A OA1A 81.8(9) . . ?
OB1'A V3B'A OA1A 76.5(7) . . ?
OC3'A V3B'A OA1A 76.8(7) . . ?
OB2'A V3B'A OA1A 75.7(7) . . ?
OF2'A V3B'A V3A'A 90.1(11) . . ?
OC4'A V3B'A V3A'A 131.0(8) . . ?
OB1'A V3B'A V3A'A 37.6(6) . . ?
OC3'A V3B'A V3A'A 129.1(6) . . ?
OB2'A V3B'A V3A'A 40.2(5) . . ?
OA1A V3B'A V3A'A 84.8(6) . . ?
OF2'A V3B'A V2AA 131.1(9) . . ?
OC4'A V3B'A V2AA 83.7(7) . . ?
OB1'A V3B'A V2AA 124.9(6) . . ?
OC3'A V3B'A V2AA 28.7(5) . . ?
OB2'A V3B'A V2AA 86.8(5) . . ?
OA1A V3B'A V2AA 48.6(4) . . ?
V3A'A V3B'A V2AA 119.9(3) . . ?
OF2'A V3B'A V2BA 139.0(10) . . ?
OC4'A V3B'A V2BA 33.7(7) . . ?
OB1'A V3B'A V2BA 89.7(6) . . ?
OC3'A V3B'A V2BA 80.4(5) . . ?
OB2'A V3B'A V2BA 124.3(5) . . ?
OA1A V3B'A V2BA 48.5(5) . . ?
V3A'A V3B'A V2BA 120.2(2) . . ?
V2AA V3B'A V2BA 59.34(17) . . ?
OF2'A V3B'A V1AA 130.3(9) . . ?
OC4'A V3B'A V1AA 123.8(7) . . ?
OB1'A V3B'A V1AA 78.8(6) . . ?
OC3'A V3B'A V1AA 74.4(6) . . ?
OB2'A V3B'A V1AA 34.9(5) . . ?
OA1A V3B'A V1AA 42.1(5) . . ?
V3A'A V3B'A V1AA 60.80(18) . . ?
V2AA V3B'A V1AA 59.08(19) . . ?
V2BA V3B'A V1AA 90.2(2) . . ?
OF1'A V3A'A OC2'A 100.6(11) . . ?
OF1'A V3A'A OC1'A 104.7(10) . . ?
OC2'A V3A'A OC1'A 92.1(10) . . ?
OF1'A V3A'A OB1'A 102.2(11) . . ?
OC2'A V3A'A OB1'A 153.8(8) . . ?
OC1'A V3A'A OB1'A 94.5(9) . . ?
OF1'A V3A'A OB2'A 100.3(10) . . ?
OC2'A V3A'A OB2'A 87.5(8) . . ?
OC1'A V3A'A OB2'A 154.6(8) . . ?
OB1'A V3A'A OB2'A 75.9(8) . . ?
OF1'A V3A'A OA1'A 176.2(9) . . ?
OC2'A V3A'A OA1'A 79.4(8) . . ?
OC1'A V3A'A OA1'A 79.2(8) . . ?
OB1'A V3A'A OA1'A 77.0(8) . . ?
OB2'A V3A'A OA1'A 75.8(7) . . ?
OF1'A V3A'A V2B'A 131.9(9) . . ?
OC2'A V3A'A V2B'A 31.5(6) . . ?
OC1'A V3A'A V2B'A 81.3(7) . . ?
OB1'A V3A'A V2B'A 125.2(6) . . ?
OB2'A V3A'A V2B'A 85.3(6) . . ?
OA1'A V3A'A V2B'A 48.4(6) . . ?
OF1'A V3A'A V3B'A 91.8(10) . . ?
OC2'A V3A'A V3B'A 129.8(7) . . ?
OC1'A V3A'A V3B'A 131.5(7) . . ?
OB1'A V3A'A V3B'A 37.1(5) . . ?
OB2'A V3A'A V3B'A 42.3(6) . . ?
OA1'A V3A'A V3B'A 85.3(6) . . ?
V2B'A V3A'A V3B'A 120.1(2) . . ?
OF1'A V3A'A V2A'A 135.1(8) . . ?
OC2'A V3A'A V2A'A 82.3(7) . . ?
OC1'A V3A'A V2A'A 30.8(6) . . ?
OB1'A V3A'A V2A'A 90.5(6) . . ?
OB2'A V3A'A V2A'A 124.6(5) . . ?
OA1'A V3A'A V2A'A 48.7(5) . . ?
V2B'A V3A'A V2A'A 59.43(18) . . ?
V3B'A V3A'A V2A'A 120.8(2) . . ?
OF1A V3AA OC2A 106.2(11) . . ?
OF1A V3AA OB2A 100.2(11) . . ?
OC2A V3AA OB2A 97.0(9) . . ?
OF1A V3AA OC1A 100.2(10) . . ?
OC2A V3AA OC1A 98.1(11) . . ?
OB2A V3AA OC1A 150.1(9) . . ?
OF1A V3AA OB1A 94.3(11) . . ?
OC2A V3AA OB1A 158.6(9) . . ?
OB2A V3AA OB1A 72.9(9) . . ?
OC1A V3AA OB1A 83.9(9) . . ?
OF1A V3AA OA1A 168.1(11) . . ?
OC2A V3AA OA1A 85.5(9) . . ?
OB2A V3AA OA1A 75.7(8) . . ?
OC1A V3AA OA1A 79.9(8) . . ?
OB1A V3AA OA1A 73.9(8) . . ?
OF1A V3AA V2BA 142.5(9) . . ?
OC2A V3AA V2BA 36.6(7) . . ?
OB2A V3AA V2BA 91.6(7) . . ?
OC1A V3AA V2BA 85.4(8) . . ?
OB1A V3AA V2BA 123.2(6) . . ?
OA1A V3AA V2BA 49.4(6) . . ?
OF1A V3AA V3BA 86.6(10) . . ?
OC2A V3AA V3BA 131.2(7) . . ?
OB2A V3AA V3BA 34.3(7) . . ?
OC1A V3AA V3BA 126.3(8) . . ?
OB1A V3AA V3BA 42.4(6) . . ?
OA1A V3AA V3BA 83.9(6) . . ?
V2BA V3AA V3BA 119.8(2) . . ?
OF1A V3AA V1A'A 136.2(8) . . ?
OC2A V3AA V1A'A 80.9(7) . . ?
OB2A V3AA V1A'A 36.5(7) . . ?
OC1A V3AA V1A'A 122.0(6) . . ?
OB1A V3AA V1A'A 80.1(5) . . ?
OA1A V3AA V1A'A 42.1(5) . . ?
V2BA V3AA V1A'A 59.78(19) . . ?
V3BA V3AA V1A'A 60.06(18) . . ?
OF2A V3BA OC3A 107.0(11) . . ?
OF2A V3BA OB2A 105.8(13) . . ?
OC3A V3BA OB2A 101.0(9) . . ?
OF2A V3BA OC4A 97.2(11) . . ?
OC3A V3BA OC4A 90.2(9) . . ?
OB2A V3BA OC4A 150.0(10) . . ?
OF2A V3BA OB1A 97.4(11) . . ?
OC3A V3BA OB1A 155.5(9) . . ?
OB2A V3BA OB1A 73.4(9) . . ?
OC4A V3BA OB1A 84.8(9) . . ?
OF2A V3BA OA1'A 170.3(9) . . ?
OC3A V3BA OA1'A 81.4(8) . . ?
OB2A V3BA OA1'A 76.5(9) . . ?
OC4A V3BA OA1'A 77.8(8) . . ?
OB1A V3BA OA1'A 74.1(8) . . ?
OF2A V3BA V2A'A 139.3(10) . . ?
OC3A V3BA V2A'A 32.7(6) . . ?
OB2A V3BA V2A'A 92.5(6) . . ?
OC4A V3BA V2A'A 81.9(5) . . ?
OB1A V3BA V2A'A 122.9(6) . . ?
OA1'A V3BA V2A'A 48.8(5) . . ?
OF2A V3BA V3AA 92.2(11) . . ?
OC3A V3BA V3AA 135.1(8) . . ?
OB2A V3BA V3AA 34.1(6) . . ?
OC4A V3BA V3AA 127.9(6) . . ?
OB1A V3BA V3AA 43.1(7) . . ?
OA1'A V3BA V3AA 84.6(7) . . ?
V2A'A V3BA V3AA 120.4(2) . . ?
OF2A V3BA V1A'A 141.6(10) . . ?
OC3A V3BA V1A'A 81.6(7) . . ?
OB2A V3BA V1A'A 36.5(6) . . ?
OC4A V3BA V1A'A 120.5(6) . . ?
OB1A V3BA V1A'A 80.4(7) . . ?
OA1'A V3BA V1A'A 42.7(6) . . ?
V2A'A V3BA V1A'A 60.48(18) . . ?
V3AA V3BA V1A'A 59.98(19) . . ?
V1AA OE1A V2AA 107.9(10) . . ?
V1AA OE2'A V2B'A 109.4(6) . . ?
V2B'A OD1'A V2A'A 117.2(14) . . ?
V1A'A OE1'A V2A'A 112.5(9) . . ?
V1A'A OE2A V2BA 111.0(8) . . ?
V2AA OD1A V2BA 114.9(12) . . ?
V2AA OC3'A V3B'A 116.9(9) . . ?
V1AA OB2'A V3A'A 109.0(9) . . ?
V1AA OB2'A V3B'A 104.9(9) . . ?
V3A'A OB2'A V3B'A 97.5(7) . . ?
V2B'A OC2'A V3A'A 115.6(10) . . ?
V2A'A OC1'A V3A'A 117.3(10) . . ?
V3B'A OB1'A V3A'A 105.3(8) . . ?
V3B'A OB1'A V1A'A 107.9(9) . . ?
V3A'A OB1'A V1A'A 107.4(11) . . ?
V3B'A OC4'A V2BA 116.5(12) . . ?
V3AA OC1A V2AA 109.9(9) . . ?
V1AA OB1A V3BA 106.9(9) . . ?
V1AA OB1A V3AA 104.7(12) . . ?
V3BA OB1A V3AA 94.4(7) . . ?
V3BA OC4A V2B'A 113.2(10) . . ?
V3BA OC3A V2A'A 117.4(11) . . ?
V3AA OB2A V3BA 111.6(9) . . ?
V3AA OB2A V1A'A 108.7(12) . . ?
V3BA OB2A V1A'A 108.4(11) . . ?
V3AA OC2A V2BA 113.9(10) . . ?
V1A'A OA1A V1AA 101.9(9) . . ?
V1A'A OA1A V3AA 93.3(7) . . ?
V1AA OA1A V3AA 102.6(8) . . ?
V1A'A OA1A V2AA 167.7(11) . . ?
V1AA OA1A V2AA 87.3(6) . . ?
V3AA OA1A V2AA 92.6(7) . . ?
V1A'A OA1A V2BA 88.0(6) . . ?
V1AA OA1A V2BA 166.7(10) . . ?
V3AA OA1A V2BA 85.4(7) . . ?
V2AA OA1A V2BA 81.8(7) . . ?
V1A'A OA1A V3B'A 89.7(6) . . ?
V1AA OA1A V3B'A 88.8(6) . . ?
V3AA OA1A V3B'A 167.3(11) . . ?
V2AA OA1A V3B'A 82.3(6) . . ?
V2BA OA1A V3B'A 82.4(7) . . ?
V1A'A OA1'A V1AA 100.1(10) . . ?
V1A'A OA1'A V3BA 91.0(7) . . ?
V1AA OA1'A V3BA 100.6(7) . . ?
V1A'A OA1'A V3A'A 91.1(8) . . ?
V1AA OA1'A V3A'A 90.1(7) . . ?
V3BA OA1'A V3A'A 168.6(11) . . ?
V1A'A OA1'A V2B'A 169.9(9) . . ?
V1AA OA1'A V2B'A 88.3(6) . . ?
V3BA OA1'A V2B'A 93.1(9) . . ?
V3A'A OA1'A V2B'A 83.2(7) . . ?
V1A'A OA1'A V2A'A 89.1(6) . . ?
V1AA OA1'A V2A'A 169.2(11) . . ?
V3BA OA1'A V2A'A 84.9(7) . . ?
V3A'A OA1'A V2A'A 83.8(6) . . ?
V2B'A OA1'A V2A'A 82.1(8) . . ?
OG1B V2AB OD1B 109.8(11) . . ?
OG1B V2AB OC3'B 102.9(8) . . ?
OD1B V2AB OC3'B 91.8(9) . . ?
OG1B V2AB OC1B 99.9(7) . . ?
OD1B V2AB OC1B 87.8(9) . . ?
OC3'B V2AB OC1B 155.8(9) . . ?
OG1B V2AB OE1B 93.0(8) . . ?
OD1B V2AB OE1B 156.9(10) . . ?
OC3'B V2AB OE1B 86.4(9) . . ?
OC1B V2AB OE1B 84.5(9) . . ?
OG1B V2AB OA1B 167.1(9) . . ?
OD1B V2AB OA1B 82.8(9) . . ?
OC3'B V2AB OA1B 78.9(7) . . ?
OC1B V2AB OA1B 77.1(7) . . ?
OE1B V2AB OA1B 74.3(7) . . ?
OG1B V2AB V1AB 124.9(7) . . ?
OD1B V2AB V1AB 125.3(8) . . ?
OC3'B V2AB V1AB 77.5(7) . . ?
OC1B V2AB V1AB 83.0(7) . . ?
OE1B V2AB V1AB 32.1(5) . . ?
OA1B V2AB V1AB 42.6(5) . . ?
OG1B V2AB V3B'B 135.0(6) . . ?
OD1B V2AB V3B'B 80.8(7) . . ?
OC3'B V2AB V3B'B 32.1(5) . . ?
OC1B V2AB V3B'B 124.6(6) . . ?
OE1B V2AB V3B'B 85.7(5) . . ?
OA1B V2AB V3B'B 47.8(5) . . ?
V1AB V2AB V3B'B 62.01(18) . . ?
OG1B V2AB V2BB 141.8(8) . . ?
OD1B V2AB V2BB 32.1(8) . . ?
OC3'B V2AB V2BB 84.8(5) . . ?
OC1B V2AB V2BB 82.2(5) . . ?
OE1B V2AB V2BB 125.0(5) . . ?
OA1B V2AB V2BB 50.8(5) . . ?
V1AB V2AB V2BB 93.3(2) . . ?
V3B'B V2AB V2BB 60.39(17) . . ?
OE1B V1AB OE2'B 107.0(9) . . ?
OE1B V1AB OB2'B 99.1(10) . . ?
OE2'B V1AB OB2'B 100.1(9) . . ?
OE1B V1AB OA1'B 163.2(9) . . ?
OE2'B V1AB OA1'B 87.5(9) . . ?
OB2'B V1AB OA1'B 86.2(8) . . ?
OE1B V1AB OA1B 84.5(9) . . ?
OE2'B V1AB OA1B 167.4(9) . . ?
OB2'B V1AB OA1B 82.6(8) . . ?
OA1'B V1AB OA1B 80.3(8) . . ?
OE1B V1AB OB1B 91.8(8) . . ?
OE2'B V1AB OB1B 95.8(9) . . ?
OB2'B V1AB OB1B 157.1(7) . . ?
OA1'B V1AB OB1B 78.1(7) . . ?
OA1B V1AB OB1B 78.4(8) . . ?
OE1B V1AB V2B'B 145.6(7) . . ?
OE2'B V1AB V2B'B 38.6(6) . . ?
OB2'B V1AB V2B'B 92.0(8) . . ?
OA1'B V1AB V2B'B 49.1(7) . . ?
OA1B V1AB V2B'B 129.4(5) . . ?
OB1B V1AB V2B'B 90.2(7) . . ?
OE1B V1AB V2AB 38.2(7) . . ?
OE2'B V1AB V2AB 145.2(6) . . ?
OB2'B V1AB V2AB 87.3(8) . . ?
OA1'B V1AB V2AB 127.1(7) . . ?
OA1B V1AB V2AB 46.8(5) . . ?
OB1B V1AB V2AB 88.9(6) . . ?
V2B'B V1AB V2AB 176.2(2) . . ?
OG2'B V2B'B OC2'B 104.6(11) . . ?
OG2'B V2B'B OD1'B 104.4(11) . . ?
OC2'B V2B'B OD1'B 94.7(8) . . ?
OG2'B V2B'B OC4B 98.1(10) . . ?
OC2'B V2B'B OC4B 156.2(11) . . ?
OD1'B V2B'B OC4B 86.4(8) . . ?
OG2'B V2B'B OE2'B 98.6(10) . . ?
OC2'B V2B'B OE2'B 84.9(9) . . ?
OD1'B V2B'B OE2'B 156.3(9) . . ?
OC4B V2B'B OE2'B 84.7(8) . . ?
OG2'B V2B'B OA1'B 171.3(9) . . ?
OC2'B V2B'B OA1'B 81.4(9) . . ?
OD1'B V2B'B OA1'B 81.1(8) . . ?
OC4B V2B'B OA1'B 75.3(9) . . ?
OE2'B V2B'B OA1'B 75.4(8) . . ?
OG2'B V2B'B V1AB 131.7(8) . . ?
OC2'B V2B'B V1AB 78.9(8) . . ?
OD1'B V2B'B V1AB 123.5(7) . . ?
OC4B V2B'B V1AB 80.7(8) . . ?
OE2'B V2B'B V1AB 33.1(6) . . ?
OA1'B V2B'B V1AB 42.4(5) . . ?
OG2'B V2B'B V2A'B 135.4(8) . . ?
OC2'B V2B'B V2A'B 85.7(6) . . ?
OD1'B V2B'B V2A'B 31.0(7) . . ?
OC4B V2B'B V2A'B 83.1(5) . . ?
OE2'B V2B'B V2A'B 125.8(7) . . ?
OA1'B V2B'B V2A'B 50.4(5) . . ?
V1AB V2B'B V2A'B 92.7(2) . . ?
OG2'B V2B'B V3A'B 138.2(7) . . ?
OC2'B V2B'B V3A'B 33.9(7) . . ?
OD1'B V2B'B V3A'B 82.0(7) . . ?
OC4B V2B'B V3A'B 123.6(7) . . ?
OE2'B V2B'B V3A'B 84.7(6) . . ?
OA1'B V2B'B V3A'B 48.4(5) . . ?
V1AB V2B'B V3A'B 61.81(19) . . ?
V2A'B V2B'B V3A'B 60.23(18) . . ?
OG1'B V2A'B OD1'B 109.3(10) . . ?
OG1'B V2A'B OC1'B 105.1(8) . . ?
OD1'B V2A'B OC1'B 94.7(9) . . ?
OG1'B V2A'B OC3B 98.1(8) . . ?
OD1'B V2A'B OC3B 92.9(8) . . ?
OC1'B V2A'B OC3B 151.6(9) . . ?
OG1'B V2A'B OE1'B 95.1(9) . . ?
OD1'B V2A'B OE1'B 155.0(9) . . ?
OC1'B V2A'B OE1'B 83.7(9) . . ?
OC3B V2A'B OE1'B 78.1(9) . . ?
OG1'B V2A'B OA1'B 168.3(9) . . ?
OD1'B V2A'B OA1'B 81.4(8) . . ?
OC1'B V2A'B OA1'B 78.0(7) . . ?
OC3B V2A'B OA1'B 76.1(7) . . ?
OE1'B V2A'B OA1'B 73.9(8) . . ?
OG1'B V2A'B V1A'B 125.8(7) . . ?
OD1'B V2A'B V1A'B 124.6(7) . . ?
OC1'B V2A'B V1A'B 77.4(7) . . ?
OC3B V2A'B V1A'B 75.7(7) . . ?
OE1'B V2A'B V1A'B 30.7(5) . . ?
OA1'B V2A'B V1A'B 43.2(5) . . ?
OG1'B V2A'B V2B'B 143.5(8) . . ?
OD1'B V2A'B V2B'B 34.2(7) . . ?
OC1'B V2A'B V2B'B 83.1(5) . . ?
OC3B V2A'B V2B'B 87.9(4) . . ?
OE1'B V2A'B V2B'B 121.3(6) . . ?
OA1'B V2A'B V2B'B 47.5(5) . . ?
V1A'B V2A'B V2B'B 90.6(2) . . ?
OG1'B V2A'B V3BB 128.3(6) . . ?
OD1'B V2A'B V3BB 82.6(6) . . ?
OC1'B V2A'B V3BB 124.4(6) . . ?
OC3B V2A'B V3BB 30.2(5) . . ?
OE1'B V2A'B V3BB 78.0(5) . . ?
OA1'B V2A'B V3BB 46.5(5) . . ?
V1A'B V2A'B V3BB 60.57(19) . . ?
V2B'B V2A'B V3BB 64.03(17) . . ?
OG1'B V2A'B V3A'B 135.5(6) . . ?
OD1'B V2A'B V3A'B 84.4(7) . . ?
OC1'B V2A'B V3A'B 30.5(5) . . ?
OC3B V2A'B V3A'B 123.9(6) . . ?
OE1'B V2A'B V3A'B 81.7(7) . . ?
OA1'B V2A'B V3A'B 48.1(5) . . ?
V1A'B V2A'B V3A'B 61.3(2) . . ?
V2B'B V2A'B V3A'B 60.15(18) . . ?
V3BB V2A'B V3A'B 94.6(2) . . ?
OE1'B V1A'B OE2B 108.1(10) . . ?
OE1'B V1A'B OB1'B 97.1(9) . . ?
OE2B V1A'B OB1'B 95.2(10) . . ?
OE1'B V1A'B OB2B 94.8(9) . . ?
OE2B V1A'B OB2B 96.6(9) . . ?
OB1'B V1A'B OB2B 159.8(6) . . ?
OE1'B V1A'B OA1'B 88.4(11) . . ?
OE2B V1A'B OA1'B 163.5(9) . . ?
OB1'B V1A'B OA1'B 82.2(8) . . ?
OB2B V1A'B OA1'B 81.9(7) . . ?
OE1'B V1A'B OA1B 164.4(10) . . ?
OE2B V1A'B OA1B 87.4(8) . . ?
OB1'B V1A'B OA1B 81.8(6) . . ?
OB2B V1A'B OA1B 82.4(6) . . ?
OA1'B V1A'B OA1B 76.1(8) . . ?
OE1'B V1A'B V2A'B 37.5(8) . . ?
OE2B V1A'B V2A'B 145.5(7) . . ?
OB1'B V1A'B V2A'B 88.5(7) . . ?
OB2B V1A'B V2A'B 91.0(6) . . ?
OA1'B V1A'B V2A'B 50.9(6) . . ?
OA1B V1A'B V2A'B 127.0(5) . . ?
OE1'B V1A'B V3BB 81.8(8) . . ?
OE2B V1A'B V3BB 134.2(7) . . ?
OB1'B V1A'B V3BB 128.7(6) . . ?
OB2B V1A'B V3BB 37.6(5) . . ?
OA1'B V1A'B V3BB 46.6(6) . . ?
OA1B V1A'B V3BB 86.8(5) . . ?
V2A'B V1A'B V3BB 59.93(19) . . ?
OE1'B V1A'B V3AB 131.7(8) . . ?
OE2B V1A'B V3AB 83.1(6) . . ?
OB1'B V1A'B V3AB 129.4(5) . . ?
OB2B V1A'B V3AB 37.0(5) . . ?
OA1'B V1A'B V3AB 86.1(5) . . ?
OA1B V1A'B V3AB 47.6(4) . . ?
V2A'B V1A'B V3AB 120.3(3) . . ?
V3BB V1A'B V3AB 60.36(19) . . ?
OE1'B V1A'B V2BB 145.4(9) . . ?
OE2B V1A'B V2BB 37.2(6) . . ?
OB1'B V1A'B V2BB 89.1(7) . . ?
OB2B V1A'B V2BB 90.4(6) . . ?
OA1'B V1A'B V2BB 126.3(6) . . ?
OA1B V1A'B V2BB 50.2(5) . . ?
V2A'B V1A'B V2BB 176.6(2) . . ?
V3BB V1A'B V2BB 120.2(2) . . ?
V3AB V1A'B V2BB 59.8(2) . . ?
OG2B V2BB OC4'B 103.7(11) . . ?
OG2B V2BB OD1B 103.4(12) . . ?
OC4'B V2BB OD1B 88.6(8) . . ?
OG2B V2BB OC2B 100.0(11) . . ?
OC4'B V2BB OC2B 155.4(11) . . ?
OD1B V2BB OC2B 92.2(9) . . ?
OG2B V2BB OE2B 104.0(10) . . ?
OC4'B V2BB OE2B 84.2(9) . . ?
OD1B V2BB OE2B 152.6(11) . . ?
OC2B V2BB OE2B 83.8(9) . . ?
OG2B V2BB OA1B 177.6(10) . . ?
OC4'B V2BB OA1B 77.9(8) . . ?
OD1B V2BB OA1B 78.4(10) . . ?
OC2B V2BB OA1B 78.2(8) . . ?
OE2B V2BB OA1B 74.3(7) . . ?
OG2B V2BB V2AB 136.0(9) . . ?
OC4'B V2BB V2AB 81.6(5) . . ?
OD1B V2BB V2AB 32.6(9) . . ?
OC2B V2BB V2AB 85.9(5) . . ?
OE2B V2BB V2AB 120.0(7) . . ?
OA1B V2BB V2AB 45.8(4) . . ?
OG2B V2BB V3B'B 134.7(9) . . ?
OC4'B V2BB V3B'B 31.0(6) . . ?
OD1B V2BB V3B'B 80.5(7) . . ?
OC2B V2BB V3B'B 125.2(7) . . ?
OE2B V2BB V3B'B 79.8(6) . . ?
OA1B V2BB V3B'B 47.0(4) . . ?
V2AB V2BB V3B'B 59.65(16) . . ?
OG2B V2BB V3AB 131.0(9) . . ?
OC4'B V2BB V3AB 125.0(7) . . ?
OD1B V2BB V3AB 84.3(8) . . ?
OC2B V2BB V3AB 31.0(7) . . ?
OE2B V2BB V3AB 78.3(6) . . ?
OA1B V2BB V3AB 47.2(4) . . ?
V2AB V2BB V3AB 64.12(17) . . ?
V3B'B V2BB V3AB 94.2(2) . . ?
OG2B V2BB V1A'B 134.0(8) . . ?
OC4'B V2BB V1A'B 79.6(7) . . ?
OD1B V2BB V1A'B 122.6(9) . . ?
OC2B V2BB V1A'B 79.3(7) . . ?
OE2B V2BB V1A'B 30.0(6) . . ?
OA1B V2BB V1A'B 44.3(4) . . ?
V2AB V2BB V1A'B 90.0(2) . . ?
V3B'B V2BB V1A'B 61.18(18) . . ?
V3AB V2BB V1A'B 59.99(19) . . ?
OF2'B V3B'B OC3'B 101.9(9) . . ?
OF2'B V3B'B OC4'B 103.0(10) . . ?
OC3'B V3B'B OC4'B 95.0(9) . . ?
OF2'B V3B'B OB1'B 102.1(9) . . ?
OC3'B V3B'B OB1'B 152.8(9) . . ?
OC4'B V3B'B OB1'B 92.2(8) . . ?
OF2'B V3B'B OB2'B 104.0(9) . . ?
OC3'B V3B'B OB2'B 84.2(9) . . ?
OC4'B V3B'B OB2'B 152.6(8) . . ?
OB1'B V3B'B OB2'B 77.5(7) . . ?
OF2'B V3B'B OA1B 175.8(10) . . ?
OC3'B V3B'B OA1B 79.2(7) . . ?
OC4'B V3B'B OA1B 80.9(8) . . ?
OB1'B V3B'B OA1B 76.0(7) . . ?
OB2'B V3B'B OA1B 72.0(7) . . ?
OF2'B V3B'B V3A'B 90.8(8) . . ?
OC3'B V3B'B V3A'B 127.5(8) . . ?
OC4'B V3B'B V3A'B 131.7(6) . . ?
OB1'B V3B'B V3A'B 39.5(5) . . ?
OB2'B V3B'B V3A'B 43.4(5) . . ?
OA1B V3B'B V3A'B 85.4(5) . . ?
OF2'B V3B'B V2AB 135.4(7) . . ?
OC3'B V3B'B V2AB 34.0(6) . . ?
OC4'B V3B'B V2AB 81.6(5) . . ?
OB1'B V3B'B V2AB 122.2(5) . . ?
OB2'B V3B'B V2AB 82.6(5) . . ?
OA1B V3B'B V2AB 46.2(4) . . ?
V3A'B V3B'B V2AB 119.4(2) . . ?
OF2'B V3B'B V2BB 133.6(8) . . ?
OC3'B V3B'B V2BB 85.9(6) . . ?
OC4'B V3B'B V2BB 30.7(6) . . ?
OB1'B V3B'B V2BB 87.0(5) . . ?
OB2'B V3B'B V2BB 122.4(5) . . ?
OA1B V3B'B V2BB 50.4(5) . . ?
V3A'B V3B'B V2BB 120.5(2) . . ?
V2AB V3B'B V2BB 59.96(16) . . ?
OF1'B V3A'B OC1'B 102.2(10) . . ?
OF1'B V3A'B OC2'B 105.7(10) . . ?
OC1'B V3A'B OC2'B 96.6(11) . . ?
OF1'B V3A'B OB1'B 100.9(10) . . ?
OC1'B V3A'B OB1'B 89.0(9) . . ?
OC2'B V3A'B OB1'B 150.9(8) . . ?
OF1'B V3A'B OB2'B 101.8(9) . . ?
OC1'B V3A'B OB2'B 153.9(8) . . ?
OC2'B V3A'B OB2'B 86.5(8) . . ?
OB1'B V3A'B OB2'B 76.5(7) . . ?
OF1'B V3A'B OA1'B 172.8(11) . . ?
OC1'B V3A'B OA1'B 83.3(8) . . ?
OC2'B V3A'B OA1'B 77.9(8) . . ?
OB1'B V3A'B OA1'B 74.4(8) . . ?
OB2'B V3A'B OA1'B 72.0(7) . . ?
OF1'B V3A'B V3B'B 88.8(9) . . ?
OC1'B V3A'B V3B'B 129.6(7) . . ?
OC2'B V3A'B V3B'B 127.7(7) . . ?
OB1'B V3A'B V3B'B 40.6(5) . . ?
OB2'B V3A'B V3B'B 41.2(6) . . ?
OA1'B V3A'B V3B'B 84.2(6) . . ?
OF1'B V3A'B V2B'B 136.9(8) . . ?
OC1'B V3A'B V2B'B 85.4(8) . . ?
OC2'B V3A'B V2B'B 31.4(6) . . ?
OB1'B V3A'B V2B'B 121.8(5) . . ?
OB2'B V3A'B V2B'B 84.1(6) . . ?
OA1'B V3A'B V2B'B 47.4(6) . . ?
V3B'B V3A'B V2B'B 119.0(2) . . ?
OF1'B V3A'B V2A'B 135.9(7) . . ?
OC1'B V3A'B V2A'B 33.9(6) . . ?
OC2'B V3A'B V2A'B 83.2(7) . . ?
OB1'B V3A'B V2A'B 85.9(6) . . ?
OB2'B V3A'B V2A'B 122.0(6) . . ?
OA1'B V3A'B V2A'B 50.0(5) . . ?
V3B'B V3A'B V2A'B 120.1(2) . . ?
V2B'B V3A'B V2A'B 59.62(18) . . ?
OF1B V3AB OC2B 104.2(11) . . ?
OF1B V3AB OB2B 102.7(9) . . ?
OC2B V3AB OB2B 96.5(8) . . ?
OF1B V3AB OC1B 101.0(9) . . ?
OC2B V3AB OC1B 91.1(10) . . ?
OB2B V3AB OC1B 152.4(7) . . ?
OF1B V3AB OB1B 100.8(10) . . ?
OC2B V3AB OB1B 155.0(9) . . ?
OB2B V3AB OB1B 77.0(7) . . ?
OC1B V3AB OB1B 84.9(8) . . ?
OF1B V3AB OA1B 172.5(9) . . ?
OC2B V3AB OA1B 82.7(8) . . ?
OB2B V3AB OA1B 79.1(6) . . ?
OC1B V3AB OA1B 75.6(7) . . ?
OB1B V3AB OA1B 72.4(7) . . ?
OF1B V3AB V2BB 136.6(9) . . ?
OC2B V3AB V2BB 32.7(6) . . ?
OB2B V3AB V2BB 90.4(5) . . ?
OC1B V3AB V2BB 81.8(7) . . ?
OB1B V3AB V2BB 122.5(5) . . ?
OA1B V3AB V2BB 50.1(5) . . ?
OF1B V3AB V1A'B 138.7(8) . . ?
OC2B V3AB V1A'B 80.6(6) . . ?
OB2B V3AB V1A'B 36.6(5) . . ?
OC1B V3AB V1A'B 120.0(6) . . ?
OB1B V3AB V1A'B 80.1(4) . . ?
OA1B V3AB V1A'B 44.5(4) . . ?
V2BB V3AB V1A'B 60.17(19) . . ?
OF2B V3BB OC3B 105.2(10) . . ?
OF2B V3BB OC4B 101.0(10) . . ?
OC3B V3BB OC4B 99.3(10) . . ?
OF2B V3BB OB2B 102.2(10) . . ?
OC3B V3BB OB2B 91.3(8) . . ?
OC4B V3BB OB2B 151.0(9) . . ?
OF2B V3BB OB1B 96.7(9) . . ?
OC3B V3BB OB1B 156.8(9) . . ?
OC4B V3BB OB1B 83.7(8) . . ?
OB2B V3BB OB1B 76.5(7) . . ?
OF2B V3BB OA1'B 169.0(9) . . ?
OC3B V3BB OA1'B 85.8(8) . . ?
OC4B V3BB OA1'B 76.5(9) . . ?
OB2B V3BB OA1'B 77.5(8) . . ?
OB1B V3BB OA1'B 72.4(7) . . ?
OF2B V3BB V2A'B 140.5(8) . . ?
OC3B V3BB V2A'B 36.3(6) . . ?
OC4B V3BB V2A'B 83.1(6) . . ?
OB2B V3BB V2A'B 89.9(5) . . ?
OB1B V3BB V2A'B 122.8(5) . . ?
OA1'B V3BB V2A'B 50.3(5) . . ?
OF2B V3BB V1A'B 138.8(9) . . ?
OC3B V3BB V1A'B 78.4(8) . . ?
OC4B V3BB V1A'B 119.2(7) . . ?
OB2B V3BB V1A'B 36.8(5) . . ?
OB1B V3BB V1A'B 80.1(6) . . ?
OA1'B V3BB V1A'B 42.8(6) . . ?
V2A'B V3BB V1A'B 59.50(18) . . ?
V1AB OE1B V2AB 109.8(8) . . ?
V1AB OE2'B V2B'B 108.3(8) . . ?
V2A'B OD1'B V2B'B 114.8(12) . . ?
V1A'B OE1'B V2A'B 111.8(10) . . ?
V1A'B OE2B V2BB 112.8(9) . . ?
V2BB OD1B V2AB 115.3(15) . . ?
V3B'B OC3'B V2AB 113.8(9) . . ?
V1AB OB2'B V3B'B 111.5(10) . . ?
V1AB OB2'B V3A'B 107.4(10) . . ?
V3B'B OB2'B V3A'B 95.4(7) . . ?
V2B'B OC2'B V3A'B 114.8(10) . . ?
V3A'B OC1'B V2A'B 115.6(9) . . ?
V1A'B OB1'B V3A'B 110.0(10) . . ?
V1A'B OB1'B V3B'B 108.6(8) . . ?
V3A'B OB1'B V3B'B 99.9(7) . . ?
V2BB OC4'B V3B'B 118.3(11) . . ?
V3AB OC1B V2AB 112.7(8) . . ?
V1AB OB1B V3AB 106.7(10) . . ?
V1AB OB1B V3BB 105.3(7) . . ?
V3AB OB1B V3BB 94.0(6) . . ?
V3BB OC4B V2B'B 113.9(11) . . ?
V3BB OC3B V2A'B 113.6(10) . . ?
V1A'B OB2B V3AB 106.4(8) . . ?
V1A'B OB2B V3BB 105.5(8) . . ?
V3AB OB2B V3BB 105.8(7) . . ?
V3AB OC2B V2BB 116.3(11) . . ?
V1AB OA1B V1A'B 100.2(9) . . ?
V1AB OA1B V2AB 90.6(6) . . ?
V1A'B OA1B V2AB 168.7(10) . . ?
V1AB OA1B V3B'B 92.9(6) . . ?
V1A'B OA1B V3B'B 90.1(6) . . ?
V2AB OA1B V3B'B 86.0(7) . . ?
V1AB OA1B V3AB 101.8(8) . . ?
V1A'B OA1B V3AB 87.9(6) . . ?
V2AB OA1B V3AB 93.2(6) . . ?
V3B'B OA1B V3AB 165.3(10) . . ?
V1AB OA1B V2BB 172.8(9) . . ?
V1A'B OA1B V2BB 85.5(5) . . ?
V2AB OA1B V2BB 83.4(7) . . ?
V3B'B OA1B V2BB 82.6(7) . . ?
V3AB OA1B V2BB 82.7(6) . . ?
V1AB OA1'B V1A'B 103.2(11) . . ?
V1AB OA1'B V3BB 102.7(7) . . ?
V1A'B OA1'B V3BB 90.6(7) . . ?
V1AB OA1'B V2B'B 88.4(7) . . ?
V1A'B OA1'B V2B'B 167.3(10) . . ?
V3BB OA1'B V2B'B 91.9(9) . . ?
V1AB OA1'B V3A'B 91.8(8) . . ?
V1A'B OA1'B V3A'B 90.2(8) . . ?
V3BB OA1'B V3A'B 165.0(10) . . ?
V2B'B OA1'B V3A'B 84.2(7) . . ?
V1AB OA1'B V2A'B 169.1(11) . . ?
V1A'B OA1'B V2A'B 85.8(6) . . ?
V3BB OA1'B V2A'B 83.1(7) . . ?
V2B'B OA1'B V2A'B 82.1(8) . . ?
V3A'B OA1'B V2A'B 81.9(6) . . ?
C2 N1 C4 106(2) . . ?
C2 N1 C1 109(2) . . ?
C4 N1 C1 119(2) . . ?
C2 N1 C3 117(2) . . ?
C4 N1 C3 110(2) . . ?
C1 N1 C3 97(2) . . ?
C5 C1 N1 124(2) . . ?
N1 C2 C6 114(2) . . ?
C7 C3 N1 119(3) . . ?
N1 C4 C8 117(3) . . ?
C12 C5 C1 117(3) . . ?
C11 C6 C2 115(3) . . ?
C9 C7 C3 103(3) . . ?
C10 C8 C4 110(4) . . ?
C13 N2 C14 127(3) . . ?
C13 N2 C15 102(3) . . ?
C14 N2 C15 99(3) . . ?
C13 N2 C16 106(2) . . ?
C14 N2 C16 104(2) . . ?
C15 N2 C16 120(3) . . ?
N2 C13 C19 110(3) . . ?
C18 C14 N2 106(2) . . ?
N2 C15 C17 111(3) . . ?
C20 C16 N2 116.3(18) . . ?
C23 C17 C15 109(3) . . ?
C22 C18 C14 109(2) . . ?
C21 C19 C13 116(3) . . ?
C24 C20 C16 114(2) . . ?
C25 N3 C28 133(2) . . ?
C25 N3 C34 92.6(19) . . ?
C28 N3 C34 110.5(13) . . ?
C25 N3 C31 101.6(15) . . ?
C28 N3 C31 115.3(18) . . ?
C34 N3 C31 95.7(18) . . ?
N3 C25 C26 103.4(19) . . ?
C25 C26 C27 113(2) . . ?
C29 C28 N3 118(2) . . ?
C30 C29 C28 107(3) . . ?
C32 C31 N3 125.5(16) . . ?
C33 C32 C31 107.1(18) . . ?
N3 C34 C35 116(3) . . ?
C34 C35 C36 117(3) . . ?
C40 N4 C46 109(3) . . ?
C40 N4 C43 104(3) . . ?
C46 N4 C43 110(3) . . ?
C40 N4 C37 124(3) . . ?
C46 N4 C37 112(3) . . ?
C43 N4 C37 97(3) . . ?
C38 C37 N4 106(3) . . ?
C37 C38 C39 109(4) . . ?
N4 C40 C41 114(3) . . ?
C42 C41 C40 121(4) . . ?
C44 C43 N4 101(6) . . ?
C43 C44 C45 111(8) . . ?
N4 C46 C47 112(4) . . ?
C48 C47 C46 105(5) . . ?
C52 N5 C49 115(2) . . ?
C52 N5 C51 106(3) . . ?
C49 N5 C51 105(3) . . ?
C52 N5 C50 110(3) . . ?
C49 N5 C50 106(2) . . ?
C51 N5 C50 114(2) . . ?
C56 C49 N5 115(4) . . ?
C53 C50 N5 118(4) . . ?
C54 C51 N5 102(4) . . ?
N5 C52 C55 116(4) . . ?
C58 C53 C50 127(6) . . ?
C59 C54 C51 104(4) . . ?
C52 C55 C57 114(5) . . ?
C60 C56 C49 103(4) . . ?
C64 N6 C62 120.1(16) . . ?
C64 N6 C61 114(2) . . ?
C62 N6 C61 105.7(11) . . ?
C64 N6 C63 106.5(12) . . ?
C62 N6 C63 100.6(18) . . ?
C61 N6 C63 108.6(13) . . ?
C66 C61 N6 124.7(11) . . ?
N6 C62 C65 108.9(11) . . ?
C67 C63 N6 110.8(10) . . ?
N6 C64 C68 127.0(13) . . ?
C70 C65 C62 114.3 . . ?
C61 C66 C71 109.5 . . ?
C63 C67 C69 110.7 . . ?
C72 C68 C64 121.6 . . ?

loop_
_geom_bond_atom_site_label_1
_geom_bond_atom_site_label_2
_geom_bond_distance
_geom_bond_site_symmetry_2
_geom_bond_publ_flag
V2AA OG1A 1.616(17) . ?
V2AA OC3'A 1.665(16) . ?
V2AA OD1A 1.808(19) . ?
V2AA OC1A 2.03(2) . ?
V2AA OE1A 2.09(3) . ?
V2AA OA1A 2.335(18) . ?
V2AA V1AA 3.059(9) . ?
V2AA V2BA 3.059(7) . ?
V2AA V3B'A 3.087(7) . ?
V1AA OE2'A 1.668(19) . ?
V1AA OE1A 1.68(2) . ?
V1AA OB2'A 1.844(17) . ?
V1AA OB1A 2.08(2) . ?
V1AA OA1A 2.09(2) . ?
V1AA OA1'A 2.120(19) . ?
V1AA V2B'A 3.081(9) . ?
V1AA V3B'A 3.116(8) . ?
V2B'A OG2'A 1.61(3) . ?
V2B'A OD1'A 1.753(19) . ?
V2B'A OC2'A 1.77(2) . ?
V2B'A OC4A 2.036(18) . ?
V2B'A OE2'A 2.096(16) . ?
V2B'A OA1'A 2.30(2) . ?
V2B'A V2A'A 3.051(6) . ?
V2B'A V3A'A 3.052(9) . ?
V2A'A OG1'A 1.547(18) . ?
V2A'A OC1'A 1.79(2) . ?
V2A'A OD1'A 1.82(2) . ?
V2A'A OC3A 1.888(18) . ?
V2A'A OE1'A 2.09(3) . ?
V2A'A OA1'A 2.35(2) . ?
V2A'A V3A'A 3.102(8) . ?
V2A'A V3BA 3.105(7) . ?
V1A'A OE1'A 1.67(2) . ?
V1A'A OE2A 1.70(2) . ?
V1A'A OB2A 1.95(2) . ?
V1A'A OB1'A 1.969(19) . ?
V1A'A OA1A 2.090(17) . ?
V1A'A OA1'A 2.11(2) . ?
V1A'A V2BA 3.082(9) . ?
V1A'A V3AA 3.113(7) . ?
V1A'A V3BA 3.115(8) . ?
V2BA OG2A 1.61(2) . ?
V2BA OD1A 1.822(17) . ?
V2BA OC4'A 1.92(2) . ?
V2BA OC2A 2.00(2) . ?
V2BA OE2A 2.03(2) . ?
V2BA OA1A 2.34(2) . ?
V2BA V3AA 3.073(9) . ?
V2BA V3B'A 3.093(8) . ?
V3B'A OF2'A 1.56(2) . ?
V3B'A OC4'A 1.72(2) . ?
V3B'A OB1'A 1.92(2) . ?
V3B'A OC3'A 1.952(15) . ?
V3B'A OB2'A 2.08(2) . ?
V3B'A OA1A 2.357(19) . ?
V3B'A V3A'A 3.067(9) . ?
V3A'A OF1'A 1.57(2) . ?
V3A'A OC2'A 1.84(2) . ?
V3A'A OC1'A 1.85(2) . ?
V3A'A OB1'A 1.94(2) . ?
V3A'A OB2'A 1.998(17) . ?
V3A'A OA1'A 2.30(2) . ?
V3AA OF1A 1.62(2) . ?
V3AA OC2A 1.66(2) . ?
V3AA OB2A 1.88(2) . ?
V3AA OC1A 1.96(2) . ?
V3AA OB1A 2.13(3) . ?
V3AA OA1A 2.189(18) . ?
V3AA V3BA 3.112(9) . ?
V3BA OF2A 1.60(2) . ?
V3BA OC3A 1.744(19) . ?
V3BA OB2A 1.89(3) . ?
V3BA OC4A 1.92(2) . ?
V3BA OB1A 2.11(2) . ?
V3BA OA1'A 2.25(2) . ?
V2AB OG1B 1.596(16) . ?
V2AB OD1B 1.84(2) . ?
V2AB OC3'B 1.881(18) . ?
V2AB OC1B 1.98(2) . ?
V2AB OE1B 2.00(2) . ?
V2AB OA1B 2.222(17) . ?
V2AB V1AB 3.049(9) . ?
V2AB V3B'B 3.072(7) . ?
V2AB V2BB 3.082(6) . ?
V1AB OE1B 1.72(2) . ?
V1AB OE2'B 1.74(2) . ?
V1AB OB2'B 1.779(19) . ?
V1AB OA1'B 2.045(19) . ?
V1AB OA1B 2.063(19) . ?
V1AB OB1B 2.089(18) . ?
V1AB V2B'B 3.029(9) . ?
V2B'B OG2'B 1.59(2) . ?
V2B'B OC2'B 1.77(2) . ?
V2B'B OD1'B 1.909(18) . ?
V2B'B OC4B 1.96(2) . ?
V2B'B OE2'B 1.99(2) . ?
V2B'B OA1'B 2.29(2) . ?
V2B'B V2A'B 3.080(7) . ?
V2B'B V3A'B 3.097(9) . ?
V2A'B OG1'B 1.615(17) . ?
V2A'B OD1'B 1.75(2) . ?
V2A'B OC1'B 1.92(2) . ?
V2A'B OC3B 1.996(17) . ?
V2A'B OE1'B 2.02(3) . ?
V2A'B OA1'B 2.40(2) . ?
V2A'B V1A'B 3.079(9) . ?
V2A'B V3BB 3.092(7) . ?
V2A'B V3A'B 3.099(9) . ?
V1A'B OE1'B 1.69(2) . ?
V1A'B OE2B 1.69(2) . ?
V1A'B OB1'B 1.865(18) . ?
V1A'B OB2B 1.937(16) . ?
V1A'B OA1'B 2.11(2) . ?
V1A'B OA1B 2.184(16) . ?
V1A'B V3BB 3.112(9) . ?
V1A'B V3AB 3.114(7) . ?
V1A'B V2BB 3.119(9) . ?
V2BB OG2B 1.62(3) . ?
V2BB OC4'B 1.793(18) . ?
V2BB OD1B 1.81(2) . ?
V2BB OC2B 1.87(2) . ?
V2BB OE2B 2.05(2) . ?
V2BB OA1B 2.40(2) . ?
V2BB V3B'B 3.095(8) . ?
V2BB V3AB 3.109(9) . ?
V3B'B OF2'B 1.620(19) . ?
V3B'B OC3'B 1.785(17) . ?
V3B'B OC4'B 1.81(2) . ?
V3B'B OB1'B 2.026(18) . ?
V3B'B OB2'B 2.03(2) . ?
V3B'B OA1B 2.283(18) . ?
V3B'B V3A'B 3.068(9) . ?
V3A'B OF1'B 1.61(2) . ?
V3A'B OC1'B 1.743(19) . ?
V3A'B OC2'B 1.90(2) . ?
V3A'B OB1'B 1.982(19) . ?
V3A'B OB2'B 2.117(18) . ?
V3A'B OA1'B 2.33(2) . ?
V3AB OF1B 1.57(2) . ?
V3AB OC2B 1.79(2) . ?
V3AB OB2B 1.953(17) . ?
V3AB OC1B 1.964(19) . ?
V3AB OB1B 2.14(2) . ?
V3AB OA1B 2.300(17) . ?
V3BB OF2B 1.59(2) . ?
V3BB OC3B 1.695(18) . ?
V3BB OC4B 1.94(2) . ?
V3BB OB2B 1.972(19) . ?
V3BB OB1B 2.142(18) . ?
V3BB OA1'B 2.26(2) . ?
N1 C2 1.45(3) . ?
N1 C4 1.47(3) . ?
N1 C1 1.59(3) . ?
N1 C3 1.71(4) . ?
C1 C5 1.52(3) . ?
C2 C6 1.51(3) . ?
C3 C7 1.55(6) . ?
C4 C8 1.54(8) . ?
C5 C12 1.36(4) . ?
C6 C11 1.40(4) . ?
C7 C9 1.53(6) . ?
C8 C10 1.40(6) . ?
N2 C13 1.30(5) . ?
N2 C14 1.53(3) . ?
N2 C15 1.56(5) . ?
N2 C16 1.58(3) . ?
C13 C19 1.50(5) . ?
C14 C18 1.53(3) . ?
C15 C17 1.68(7) . ?
C16 C20 1.50(2) . ?
C17 C23 1.61(6) . ?
C18 C22 1.47(3) . ?
C19 C21 1.48(6) . ?
C20 C24 1.48(4) . ?
N3 C25 1.37(3) . ?
N3 C28 1.48(2) . ?
N3 C34 1.55(3) . ?
N3 C31 1.649(17) . ?
C25 C26 1.56(3) . ?
C26 C27 1.82(5) . ?
C28 C29 1.45(4) . ?
C29 C30 1.41(4) . ?
C31 C32 1.62(3) . ?
C32 C33 1.32(4) . ?
C34 C35 1.56(5) . ?
C35 C36 1.64(4) . ?
N4 C40 1.44(4) . ?
N4 C46 1.53(4) . ?
N4 C43 1.68(6) . ?
N4 C37 1.69(6) . ?
C37 C38 1.46(7) . ?
C38 C39 1.84(9) . ?
C40 C41 1.55(4) . ?
C41 C42 1.54(2) . ?
C43 C44 1.16(8) . ?
C44 C45 1.54(2) . ?
C46 C47 1.71(8) . ?
C47 C48 1.51(2) . ?
N5 C52 1.45(5) . ?
N5 C49 1.59(4) . ?
N5 C51 1.63(5) . ?
N5 C50 1.63(4) . ?
C49 C56 1.49(5) . ?
C50 C53 1.44(7) . ?
C51 C54 1.56(5) . ?
C52 C55 1.47(6) . ?
C53 C58 1.35(5) . ?
C54 C59 1.40(6) . ?
C55 C57 1.55(2) . ?
C56 C60 1.46(5) . ?
N6 C64 1.32(2) . ?
N6 C62 1.54(3) . ?
N6 C61 1.56(3) . ?
N6 C63 1.67(3) . ?
C61 C66 1.3125 . ?
C62 C65 1.5722 . ?
C63 C67 1.3056 . ?
C64 C68 1.5581 . ?
C65 C70 1.4476 . ?
C66 C71 1.6995 . ?
C67 C69 1.6104 . ?
C68 C72 1.3029 . ?
